data_7015277
loop_
_publ_author_name
'Unverhau, Kerstin'
'Kehr, Gerald'
'Fr\"ohlich, Roland'
'Erker, Gerhard'

_publ_section_title
;
 Synthesis of [3]ferrocenophane-bridged Cp-amido zirconium complexes
 and ansa-zirconocene complexes and their use in catalytic
 polymerisation reactions.
;
_journal_issue 14
_journal_name_full 'Dalton transactions (Cambridge, England : 2003)'
_journal_page_first 3724
_journal_page_last 3736
_journal_paper_doi 10.1039/c0dt01430c
_journal_volume 40
_journal_year 2011
_chemical_formula_sum 'C27 H27 Cl2 Fe N Zr'
_chemical_formula_weight 583.47
_chemical_name_systematic
;
?
;
_space_group_IT_number 14
_symmetry_cell_setting monoclinic
_symmetry_space_group_name_Hall '-P 2ybc'
_symmetry_space_group_name_H-M 'P 1 21/c 1'
_atom_sites_solution_hydrogens geom
_atom_sites_solution_primary direct
_atom_sites_solution_secondary difmap
_audit_creation_method SHELXL-97
_cell_angle_alpha 90.00
_cell_angle_beta 106.068(1)
_cell_angle_gamma 90.00
_cell_formula_units_Z 8
_cell_length_a 15.5580(3)
_cell_length_b 13.6033(2)
_cell_length_c 23.1772(4)
_cell_measurement_reflns_used 9915
_cell_measurement_temperature 223(2)
_cell_measurement_theta_max 27.88
_cell_measurement_theta_min 4.08
_cell_volume 4713.60(14)
_computing_cell_refinement 'Collect (Nonius B.V., 1998)'
_computing_data_collection 'Collect (Nonius B.V., 1998)'
_computing_data_reduction 'Denzo-SMN (Otwinowski & Minor, 1997)'
_computing_molecular_graphics 'XP (BrukerAXS, 2000)'
_computing_publication_material 'SHELXL-97 (Sheldrick, 1997)'
_computing_structure_refinement 'SHELXL-97 (Sheldrick, 1997)'
_computing_structure_solution 'SHELXS-97 (Sheldrick, 1990)'
_diffrn_ambient_temperature 223(2)
_diffrn_measured_fraction_theta_full 0.980
_diffrn_measured_fraction_theta_max 0.980
_diffrn_measurement_device_type 'Nonius KappaCCD APEXII'
_diffrn_measurement_method '\w and \f scans'
_diffrn_radiation_monochromator 'Montel mirror'
_diffrn_radiation_source 'rotating anode Nonius FR591'
_diffrn_radiation_type MoK\a
_diffrn_radiation_wavelength 0.71073
_diffrn_reflns_av_R_equivalents 0.045
_diffrn_reflns_av_sigmaI/netI 0.0316
_diffrn_reflns_limit_h_max 20
_diffrn_reflns_limit_h_min -20
_diffrn_reflns_limit_k_max 17
_diffrn_reflns_limit_k_min -16
_diffrn_reflns_limit_l_max 29
_diffrn_reflns_limit_l_min -30
_diffrn_reflns_number 28831
_diffrn_reflns_theta_full 27.86
_diffrn_reflns_theta_max 27.86
_diffrn_reflns_theta_min 4.09
_exptl_absorpt_coefficient_mu 1.301
_exptl_absorpt_correction_T_max 0.9620
_exptl_absorpt_correction_T_min 0.6243
_exptl_absorpt_correction_type multi-scan
_exptl_absorpt_process_details 'Denzo (Otwinowski, Borek, Majewski & Minor, 2003)'
_exptl_crystal_colour orange
_exptl_crystal_density_diffrn 1.644
_exptl_crystal_density_method 'not measured'
_exptl_crystal_description plate
_exptl_crystal_F_000 2368
_exptl_crystal_size_max 0.40
_exptl_crystal_size_mid 0.20
_exptl_crystal_size_min 0.03
_refine_diff_density_max 0.368
_refine_diff_density_min -0.416
_refine_diff_density_rms 0.081
_refine_ls_extinction_method none
_refine_ls_goodness_of_fit_ref 1.043
_refine_ls_hydrogen_treatment constr
_refine_ls_matrix_type full
_refine_ls_number_parameters 581
_refine_ls_number_reflns 11012
_refine_ls_number_restraints 0
_refine_ls_restrained_S_all 1.043
_refine_ls_R_factor_all 0.0649
_refine_ls_R_factor_gt 0.0509
_refine_ls_shift/su_max 0.001
_refine_ls_shift/su_mean 0.000
_refine_ls_structure_factor_coef Fsqd
_refine_ls_weighting_details 'calc w=1/[\s^2^(Fo^2^)+(0.0386P)^2^+14.0658P] where P=(Fo^2^+2Fc^2^)/3'
_refine_ls_weighting_scheme calc
_refine_ls_wR_factor_gt 0.1133
_refine_ls_wR_factor_ref 0.1246
_reflns_number_gt 9273
_reflns_number_total 11012
_reflns_threshold_expression >2sigma(I)
_cod_data_source_file c0dt01430c.txt
_cod_data_source_block erk5320
_cod_original_sg_symbol_H-M P21/c
_cod_database_code 7015277

loop_
_symmetry_equiv_pos_as_xyz
'x, y, z'
'-x, y+1/2, -z+1/2'
'-x, -y, -z'
'x, -y-1/2, z-1/2'

loop_
_atom_site_label
_atom_site_type_symbol
_atom_site_fract_x
_atom_site_fract_y
_atom_site_fract_z
_atom_site_U_iso_or_equiv
_atom_site_adp_type
_atom_site_occupancy
_atom_site_symmetry_multiplicity
_atom_site_calc_flag
_atom_site_refinement_flags
_atom_site_disorder_assembly
_atom_site_disorder_group
Fe1 Fe -0.08934(4) 0.45288(4) 0.27086(2) 0.03518(13) Uani 1 1 d . . .
Zr1 Zr 0.02777(2) 0.45917(3) 0.090638(16) 0.03426(10) Uani 1 1 d . . .
Cl1A Cl -0.04950(8) 0.59311(8) 0.01461(4) 0.0463(2) Uani 1 1 d . . .
Cl2A Cl 0.03905(9) 0.27870(8) 0.10140(5) 0.0530(3) Uani 1 1 d . . .
N1A N -0.0687(2) 0.4722(2) 0.13501(13) 0.0325(6) Uani 1 1 d . . .
C1A C -0.0134(3) 0.3408(3) 0.31392(18) 0.0436(9) Uani 1 1 d . . .
C2A C -0.0533(3) 0.3906(3) 0.35439(19) 0.0488(10) Uani 1 1 d . . .
H2A H -0.0222 0.4210 0.3906 0.059 Uiso 1 1 calc R . .
C3A C -0.1473(3) 0.3867(3) 0.3308(2) 0.0506(11) Uani 1 1 d . . .
H3A H -0.1894 0.4140 0.3485 0.061 Uiso 1 1 calc R . .
C4A C -0.1667(3) 0.3346(3) 0.2764(2) 0.0503(10) Uani 1 1 d . . .
H4A H -0.2242 0.3222 0.2510 0.060 Uiso 1 1 calc R . .
C5A C -0.0849(3) 0.3039(3) 0.26602(19) 0.0460(10) Uani 1 1 d . . .
H5A H -0.0790 0.2661 0.2334 0.055 Uiso 1 1 calc R . .
C6A C 0.0848(3) 0.3333(4) 0.31724(19) 0.0478(10) Uani 1 1 d . . .
H6A H 0.0994 0.2623 0.3195 0.057 Uiso 1 1 calc R . .
C7A C 0.1441(4) 0.3792(5) 0.3736(2) 0.0676(15) Uani 1 1 d . . .
H7A1 H 0.1296 0.4483 0.3748 0.101 Uiso 1 1 calc R . .
H7A2 H 0.2062 0.3723 0.3738 0.101 Uiso 1 1 calc R . .
H7A3 H 0.1347 0.3463 0.4085 0.101 Uiso 1 1 calc R . .
C8A C 0.1038(3) 0.3718(3) 0.2594(2) 0.0487(10) Uani 1 1 d . . .
H8A1 H 0.0635 0.3376 0.2253 0.058 Uiso 1 1 calc R . .
H8A2 H 0.1649 0.3527 0.2604 0.058 Uiso 1 1 calc R . .
C9A C 0.0943(3) 0.4837(3) 0.24658(18) 0.0422(9) Uani 1 1 d . . .
H9A H 0.1360 0.5174 0.2809 0.051 Uiso 1 1 calc R . .
C10A C 0.0019(3) 0.5255(3) 0.24053(17) 0.0359(8) Uani 1 1 d . . .
C11A C -0.0262(3) 0.5840(3) 0.28320(18) 0.0415(9) Uani 1 1 d . . .
H11A H 0.0112 0.6088 0.3194 0.050 Uiso 1 1 calc R . .
C12A C -0.1197(3) 0.5985(3) 0.26188(19) 0.0438(9) Uani 1 1 d . . .
H12A H -0.1552 0.6333 0.2818 0.053 Uiso 1 1 calc R . .
C13A C -0.1506(3) 0.5512(3) 0.20524(17) 0.0386(8) Uani 1 1 d . . .
H13A H -0.2105 0.5476 0.1819 0.046 Uiso 1 1 calc R . .
C14A C -0.0751(2) 0.5100(3) 0.18980(16) 0.0327(7) Uani 1 1 d . . .
C15A C -0.1466(3) 0.4284(3) 0.09130(17) 0.0382(8) Uani 1 1 d . . .
H15A H -0.1237 0.4071 0.0575 0.046 Uiso 1 1 calc R . .
C16A C -0.1771(3) 0.3339(3) 0.1149(2) 0.0514(11) Uani 1 1 d . . .
H16A H -0.1259 0.2915 0.1307 0.077 Uiso 1 1 calc R . .
H16B H -0.2202 0.3006 0.0825 0.077 Uiso 1 1 calc R . .
H16C H -0.2046 0.3496 0.1466 0.077 Uiso 1 1 calc R . .
C17A C -0.2237(3) 0.4982(3) 0.06291(17) 0.0395(9) Uani 1 1 d . . .
C18A C -0.3034(3) 0.4593(4) 0.0275(2) 0.0549(11) Uani 1 1 d . . .
H18A H -0.3083 0.3912 0.0207 0.066 Uiso 1 1 calc R . .
C19A C -0.3758(3) 0.5197(5) 0.0018(2) 0.0702(15) Uani 1 1 d . . .
H19A H -0.4295 0.4919 -0.0216 0.084 Uiso 1 1 calc R . .
C20A C -0.3698(3) 0.6188(4) 0.0103(2) 0.0617(13) Uani 1 1 d . . .
H20A H -0.4195 0.6593 -0.0063 0.074 Uiso 1 1 calc R . .
C21A C -0.2898(3) 0.6596(4) 0.0434(2) 0.0520(11) Uani 1 1 d . . .
H21A H -0.2846 0.7282 0.0485 0.062 Uiso 1 1 calc R . .
C22A C -0.2172(3) 0.5996(3) 0.06922(17) 0.0424(9) Uani 1 1 d . . .
H22A H -0.1630 0.6280 0.0913 0.051 Uiso 1 1 calc R . .
C30A C 0.1231(3) 0.5090(3) 0.19119(18) 0.0410(9) Uani 1 1 d . . .
C31A C 0.1774(3) 0.4524(4) 0.16343(19) 0.0475(10) Uani 1 1 d . . .
H31A H 0.2022 0.3906 0.1764 0.057 Uiso 1 1 calc R . .
C32A C 0.1877(3) 0.5045(4) 0.1134(2) 0.0517(11) Uani 1 1 d . . .
H32A H 0.2204 0.4834 0.0871 0.062 Uiso 1 1 calc R . .
C33A C 0.1414(3) 0.5924(4) 0.1096(2) 0.0506(10) Uani 1 1 d . . .
H33A H 0.1381 0.6417 0.0807 0.061 Uiso 1 1 calc R . .
C34A C 0.1001(3) 0.5953(3) 0.15651(18) 0.0431(9) Uani 1 1 d . . .
H34A H 0.0634 0.6462 0.1636 0.052 Uiso 1 1 calc R . .
Fe2 Fe -0.41151(4) 0.64489(4) 0.22933(2) 0.03640(13) Uani 1 1 d . . .
Zr2 Zr -0.54716(3) 0.65452(3) 0.394820(17) 0.03612(10) Uani 1 1 d . . .
Cl1B Cl -0.51109(8) 0.64059(9) 0.50256(5) 0.0537(3) Uani 1 1 d . . .
Cl2B Cl -0.57622(8) 0.82765(8) 0.38215(6) 0.0534(3) Uani 1 1 d . . .
N1B N -0.4427(2) 0.6331(2) 0.35967(14) 0.0374(7) Uani 1 1 d . . .
C1B C -0.4938(3) 0.7466(3) 0.18016(19) 0.0448(9) Uani 1 1 d . . .
C2B C -0.4403(3) 0.7044(3) 0.14512(19) 0.0480(10) Uani 1 1 d . . .
H2B H -0.4618 0.6711 0.1084 0.058 Uiso 1 1 calc R . .
C3B C -0.3496(3) 0.7218(4) 0.1753(2) 0.0496(10) Uani 1 1 d . . .
H3B H -0.3002 0.7013 0.1624 0.060 Uiso 1 1 calc R . .
C4B C -0.3457(3) 0.7753(3) 0.2283(2) 0.0507(11) Uani 1 1 d . . .
H4B H -0.2933 0.7965 0.2567 0.061 Uiso 1 1 calc R . .
C5B C -0.4347(3) 0.7913(3) 0.2311(2) 0.0456(9) Uani 1 1 d . . .
H5B H -0.4514 0.8257 0.2614 0.055 Uiso 1 1 calc R . .
C6B C -0.5937(3) 0.7403(4) 0.1681(2) 0.0558(12) Uani 1 1 d . . .
H6B H -0.6166 0.8084 0.1607 0.067 Uiso 1 1 calc R . .
C7B C -0.6364(4) 0.6825(5) 0.1110(2) 0.0782(18) Uani 1 1 d . . .
H7B1 H -0.6185 0.7109 0.0777 0.117 Uiso 1 1 calc R . .
H7B2 H -0.7010 0.6852 0.1026 0.117 Uiso 1 1 calc R . .
H7B3 H -0.6168 0.6146 0.1164 0.117 Uiso 1 1 calc R . .
C8B C -0.6218(3) 0.7027(4) 0.2226(2) 0.0522(11) Uani 1 1 d . . .
H8B1 H -0.6868 0.7108 0.2137 0.063 Uiso 1 1 calc R . .
H8B2 H -0.5946 0.7460 0.2565 0.063 Uiso 1 1 calc R . .
C9B C -0.5990(3) 0.5944(3) 0.24395(19) 0.0448(9) Uani 1 1 d . . .
H9B H -0.6341 0.5511 0.2116 0.054 Uiso 1 1 calc R . .
C10B C -0.5027(3) 0.5647(3) 0.25575(17) 0.0372(8) Uani 1 1 d . . .
C11B C -0.4643(3) 0.5080(3) 0.21678(19) 0.0439(9) Uani 1 1 d . . .
H11B H -0.4963 0.4796 0.1802 0.053 Uiso 1 1 calc R . .
C12B C -0.3710(3) 0.5020(3) 0.2423(2) 0.0468(10) Uani 1 1 d . . .
H12B H -0.3303 0.4704 0.2251 0.056 Uiso 1 1 calc R . .
C13B C -0.3491(3) 0.5516(3) 0.29798(18) 0.0419(9) Uani 1 1 d . . .
H13B H -0.2912 0.5597 0.3239 0.050 Uiso 1 1 calc R . .
C14B C -0.4301(2) 0.5875(3) 0.30822(17) 0.0362(8) Uani 1 1 d . . .
C15B C -0.3642(3) 0.6741(3) 0.40520(18) 0.0428(9) Uani 1 1 d . . .
H15B H -0.3883 0.6976 0.4380 0.051 Uiso 1 1 calc R . .
C16B C -0.3254(3) 0.7655(4) 0.3836(2) 0.0534(11) Uani 1 1 d . . .
H16D H -0.2973 0.7473 0.3527 0.080 Uiso 1 1 calc R . .
H16E H -0.2813 0.7952 0.4171 0.080 Uiso 1 1 calc R . .
H16F H -0.3730 0.8123 0.3674 0.080 Uiso 1 1 calc R . .
C17B C -0.2951(3) 0.5956(4) 0.43420(18) 0.0472(10) Uani 1 1 d . . .
C18B C -0.2036(3) 0.6129(5) 0.4476(2) 0.0615(13) Uani 1 1 d . . .
H18B H -0.1826 0.6745 0.4392 0.074 Uiso 1 1 calc R . .
C19B C -0.1433(4) 0.5397(6) 0.4733(3) 0.0789(18) Uani 1 1 d . . .
H19B H -0.0816 0.5524 0.4817 0.095 Uiso 1 1 calc R . .
C20B C -0.1709(4) 0.4504(6) 0.4865(2) 0.0775(18) Uani 1 1 d . . .
H20B H -0.1288 0.4021 0.5045 0.093 Uiso 1 1 calc R . .
C21B C -0.2616(4) 0.4307(5) 0.4733(2) 0.0677(14) Uani 1 1 d . . .
H21B H -0.2815 0.3686 0.4818 0.081 Uiso 1 1 calc R . .
C22B C -0.3226(3) 0.5028(4) 0.4475(2) 0.0550(11) Uani 1 1 d . . .
H22B H -0.3841 0.4891 0.4388 0.066 Uiso 1 1 calc R . .
C30B C -0.6307(3) 0.5739(3) 0.29929(18) 0.0402(9) Uani 1 1 d . . .
C31B C -0.6933(3) 0.6298(3) 0.31970(19) 0.0435(9) Uani 1 1 d . . .
H31B H -0.7246 0.6852 0.3005 0.052 Uiso 1 1 calc R . .
C32B C -0.7006(3) 0.5880(3) 0.3737(2) 0.0477(10) Uani 1 1 d . . .
H32B H -0.7378 0.6105 0.3967 0.057 Uiso 1 1 calc R . .
C33B C -0.6429(3) 0.5072(3) 0.38740(19) 0.0452(9) Uani 1 1 d . . .
H33B H -0.6346 0.4659 0.4210 0.054 Uiso 1 1 calc R . .
C34B C -0.5995(3) 0.4989(3) 0.34192(19) 0.0427(9) Uani 1 1 d . . .
H34B H -0.5566 0.4511 0.3402 0.051 Uiso 1 1 calc R . .

loop_
_atom_site_aniso_label
_atom_site_aniso_U_11
_atom_site_aniso_U_22
_atom_site_aniso_U_33
_atom_site_aniso_U_23
_atom_site_aniso_U_13
_atom_site_aniso_U_12
Fe1 0.0412(3) 0.0351(3) 0.0320(3) 0.0027(2) 0.0147(2) 0.0024(2)
Zr1 0.03886(19) 0.03612(19) 0.03049(17) 0.00200(14) 0.01408(14) 0.00310(15)
Cl1A 0.0636(6) 0.0437(5) 0.0372(5) 0.0061(4) 0.0233(5) 0.0152(5)
Cl2A 0.0745(7) 0.0393(5) 0.0532(6) 0.0076(5) 0.0311(6) 0.0111(5)
N1A 0.0335(15) 0.0352(16) 0.0291(14) -0.0019(12) 0.0093(12) 0.0002(12)
C1A 0.055(2) 0.040(2) 0.038(2) 0.0066(17) 0.0161(18) 0.0036(18)
C2A 0.062(3) 0.054(3) 0.035(2) 0.0086(19) 0.0207(19) 0.008(2)
C3A 0.060(3) 0.051(3) 0.050(2) 0.014(2) 0.030(2) 0.008(2)
C4A 0.056(3) 0.042(2) 0.056(3) 0.010(2) 0.021(2) -0.005(2)
C5A 0.063(3) 0.034(2) 0.042(2) 0.0068(17) 0.017(2) 0.0044(19)
C6A 0.052(2) 0.055(3) 0.037(2) 0.0109(19) 0.0121(18) 0.015(2)
C7A 0.059(3) 0.094(4) 0.047(3) 0.014(3) 0.008(2) 0.006(3)
C8A 0.046(2) 0.059(3) 0.044(2) 0.013(2) 0.0172(19) 0.018(2)
C9A 0.036(2) 0.056(3) 0.0327(19) -0.0011(18) 0.0077(16) -0.0014(18)
C10A 0.0404(19) 0.0347(19) 0.0334(18) 0.0006(15) 0.0117(15) -0.0027(15)
C11A 0.054(2) 0.038(2) 0.036(2) -0.0052(16) 0.0174(18) -0.0041(18)
C12A 0.058(3) 0.036(2) 0.044(2) 0.0024(17) 0.0238(19) 0.0096(18)
C13A 0.044(2) 0.039(2) 0.0357(19) 0.0060(16) 0.0157(16) 0.0053(16)
C14A 0.0377(18) 0.0304(18) 0.0316(17) 0.0048(14) 0.0120(15) 0.0022(14)
C15A 0.0364(19) 0.042(2) 0.0347(19) -0.0022(16) 0.0068(15) -0.0027(16)
C16A 0.050(2) 0.051(3) 0.049(2) 0.004(2) 0.007(2) -0.009(2)
C17A 0.038(2) 0.049(2) 0.0318(18) 0.0061(16) 0.0090(15) 0.0038(17)
C18A 0.048(2) 0.061(3) 0.050(3) 0.004(2) 0.002(2) -0.001(2)
C19A 0.043(3) 0.096(5) 0.062(3) 0.015(3) -0.002(2) -0.001(3)
C20A 0.051(3) 0.081(4) 0.053(3) 0.020(3) 0.014(2) 0.019(3)
C21A 0.062(3) 0.056(3) 0.040(2) 0.007(2) 0.018(2) 0.009(2)
C22A 0.047(2) 0.051(2) 0.0302(18) 0.0042(17) 0.0117(16) 0.0058(18)
C30A 0.0320(18) 0.051(2) 0.039(2) -0.0021(18) 0.0077(16) -0.0047(17)
C31A 0.034(2) 0.067(3) 0.043(2) 0.004(2) 0.0127(17) 0.0049(19)
C32A 0.041(2) 0.071(3) 0.049(2) 0.001(2) 0.0213(19) -0.003(2)
C33A 0.047(2) 0.055(3) 0.053(3) 0.006(2) 0.018(2) -0.011(2)
C34A 0.043(2) 0.048(2) 0.039(2) -0.0065(18) 0.0126(17) -0.0102(18)
Fe2 0.0382(3) 0.0392(3) 0.0341(3) -0.0012(2) 0.0139(2) -0.0007(2)
Zr2 0.0389(2) 0.0371(2) 0.03529(19) -0.00169(15) 0.01524(15) -0.00248(15)
Cl1B 0.0641(7) 0.0603(7) 0.0388(5) 0.0034(5) 0.0178(5) -0.0071(5)
Cl2B 0.0614(7) 0.0411(6) 0.0602(7) 0.0028(5) 0.0208(5) 0.0027(5)
N1B 0.0376(16) 0.0420(18) 0.0337(16) -0.0048(14) 0.0116(13) -0.0034(14)
C1B 0.051(2) 0.044(2) 0.041(2) 0.0102(18) 0.0150(18) 0.0065(18)
C2B 0.057(3) 0.055(3) 0.036(2) 0.0003(19) 0.0193(19) -0.003(2)
C3B 0.050(2) 0.059(3) 0.045(2) 0.012(2) 0.022(2) 0.000(2)
C4B 0.056(3) 0.051(3) 0.046(2) 0.004(2) 0.017(2) -0.013(2)
C5B 0.058(3) 0.037(2) 0.044(2) 0.0024(18) 0.020(2) -0.0012(19)
C6B 0.051(3) 0.069(3) 0.049(3) 0.016(2) 0.015(2) 0.011(2)
C7B 0.053(3) 0.127(6) 0.049(3) 0.013(3) 0.004(2) -0.019(3)
C8B 0.044(2) 0.066(3) 0.051(3) 0.013(2) 0.021(2) 0.011(2)
C9B 0.041(2) 0.055(3) 0.040(2) -0.0044(19) 0.0134(17) -0.0053(19)
C10B 0.043(2) 0.038(2) 0.0329(18) -0.0041(15) 0.0143(16) -0.0054(16)
C11B 0.054(2) 0.038(2) 0.042(2) -0.0069(17) 0.0181(19) -0.0070(18)
C12B 0.057(3) 0.042(2) 0.049(2) 0.0034(19) 0.027(2) 0.0087(19)
C13B 0.039(2) 0.048(2) 0.041(2) 0.0048(18) 0.0144(17) 0.0032(17)
C14B 0.0367(19) 0.0358(19) 0.0378(19) 0.0000(16) 0.0132(16) -0.0017(15)
C15B 0.039(2) 0.053(2) 0.037(2) -0.0028(18) 0.0122(16) -0.0099(18)
C16B 0.057(3) 0.059(3) 0.045(2) -0.004(2) 0.016(2) -0.020(2)
C17B 0.046(2) 0.067(3) 0.0298(19) 0.0022(19) 0.0123(17) 0.001(2)
C18B 0.045(2) 0.091(4) 0.046(3) -0.003(3) 0.007(2) -0.008(3)
C19B 0.046(3) 0.119(6) 0.067(4) -0.003(4) 0.006(3) 0.010(3)
C20B 0.072(4) 0.109(5) 0.047(3) 0.003(3) 0.009(3) 0.033(4)
C21B 0.077(4) 0.077(4) 0.049(3) 0.012(3) 0.019(3) 0.013(3)
C22B 0.052(3) 0.068(3) 0.046(2) 0.009(2) 0.015(2) 0.003(2)
C30B 0.0360(19) 0.044(2) 0.040(2) -0.0042(17) 0.0097(16) -0.0090(16)
C31B 0.036(2) 0.050(2) 0.046(2) -0.0002(18) 0.0131(17) -0.0011(17)
C32B 0.041(2) 0.057(3) 0.050(2) 0.002(2) 0.0206(19) -0.0048(19)
C33B 0.049(2) 0.044(2) 0.042(2) 0.0046(18) 0.0115(18) -0.0113(18)
C34B 0.045(2) 0.039(2) 0.046(2) -0.0059(18) 0.0170(18) -0.0088(17)

loop_
_atom_type_symbol
_atom_type_description
_atom_type_scat_dispersion_real
_atom_type_scat_dispersion_imag
_atom_type_scat_source
C C 0.0033 0.0016 'International Tables Vol C Tables 4.2.6.8 and 6.1.1.4'
H H 0.0000 0.0000 'International Tables Vol C Tables 4.2.6.8 and 6.1.1.4'
N N 0.0061 0.0033 'International Tables Vol C Tables 4.2.6.8 and 6.1.1.4'
Cl Cl 0.1484 0.1585 'International Tables Vol C Tables 4.2.6.8 and 6.1.1.4'
Fe Fe 0.3463 0.8444 'International Tables Vol C Tables 4.2.6.8 and 6.1.1.4'
Zr Zr -2.9673 0.5597 'International Tables Vol C Tables 4.2.6.8 and 6.1.1.4'

loop_
_geom_angle_atom_site_label_1
_geom_angle_atom_site_label_2
_geom_angle_atom_site_label_3
_geom_angle
_geom_angle_site_symmetry_1
_geom_angle_site_symmetry_3
_geom_angle_publ_flag
C10A Fe1 C1A 99.81(17) . . ?
C10A Fe1 C11A 41.58(15) . . ?
C1A Fe1 C11A 113.74(18) . . ?
C10A Fe1 C5A 115.64(17) . . ?
C1A Fe1 C5A 41.31(17) . . ?
C11A Fe1 C5A 150.09(18) . . ?
C10A Fe1 C12A 69.65(16) . . ?
C1A Fe1 C12A 151.05(18) . . ?
C11A Fe1 C12A 40.87(17) . . ?
C5A Fe1 C12A 167.49(19) . . ?
C10A Fe1 C4A 153.93(17) . . ?
C1A Fe1 C4A 69.32(19) . . ?
C11A Fe1 C4A 164.42(17) . . ?
C5A Fe1 C4A 40.92(18) . . ?
C12A Fe1 C4A 130.69(19) . . ?
C10A Fe1 C2A 119.96(18) . . ?
C1A Fe1 C2A 41.27(17) . . ?
C11A Fe1 C2A 103.68(19) . . ?
C5A Fe1 C2A 68.57(18) . . ?
C12A Fe1 C2A 119.71(18) . . ?
C4A Fe1 C2A 68.0(2) . . ?
C10A Fe1 C13A 69.44(16) . . ?
C1A Fe1 C13A 161.54(16) . . ?
C11A Fe1 C13A 68.71(17) . . ?
C5A Fe1 C13A 128.71(17) . . ?
C12A Fe1 C13A 40.70(16) . . ?
C4A Fe1 C13A 113.62(18) . . ?
C2A Fe1 C13A 157.17(17) . . ?
C10A Fe1 C3A 159.03(18) . . ?
C1A Fe1 C3A 69.00(18) . . ?
C11A Fe1 C3A 125.26(18) . . ?
C5A Fe1 C3A 68.23(18) . . ?
C12A Fe1 C3A 111.24(17) . . ?
C4A Fe1 C3A 40.11(19) . . ?
C2A Fe1 C3A 40.28(18) . . ?
C13A Fe1 C3A 125.78(17) . . ?
C10A Fe1 C14A 41.03(14) . . ?
C1A Fe1 C14A 122.00(15) . . ?
C11A Fe1 C14A 68.40(15) . . ?
C5A Fe1 C14A 107.83(16) . . ?
C12A Fe1 C14A 68.10(15) . . ?
C4A Fe1 C14A 124.04(17) . . ?
C2A Fe1 C14A 158.58(17) . . ?
C13A Fe1 C14A 40.38(14) . . ?
C3A Fe1 C14A 159.85(18) . . ?
N1A Zr1 C34A 84.06(13) . . ?
N1A Zr1 Cl2A 94.41(9) . . ?
C34A Zr1 Cl2A 132.61(11) . . ?
N1A Zr1 C31A 110.09(13) . . ?
C34A Zr1 C31A 54.71(15) . . ?
Cl2A Zr1 C31A 82.35(12) . . ?
N1A Zr1 C32A 134.81(14) . . ?
C34A Zr1 C32A 54.61(15) . . ?
Cl2A Zr1 C32A 100.78(13) . . ?
C31A Zr1 C32A 33.02(14) . . ?
N1A Zr1 C33A 115.61(14) . . ?
C34A Zr1 C33A 33.03(14) . . ?
Cl2A Zr1 C33A 132.86(12) . . ?
C31A Zr1 C33A 54.27(16) . . ?
C32A Zr1 C33A 32.46(16) . . ?
N1A Zr1 C30A 80.57(12) . . ?
C34A Zr1 C30A 33.15(14) . . ?
Cl2A Zr1 C30A 99.73(11) . . ?
C31A Zr1 C30A 33.32(13) . . ?
C32A Zr1 C30A 55.11(14) . . ?
C33A Zr1 C30A 54.83(14) . . ?
N1A Zr1 Cl1A 90.80(9) . . ?
C34A Zr1 Cl1A 86.51(11) . . ?
Cl2A Zr1 Cl1A 140.85(4) . . ?
C31A Zr1 Cl1A 131.57(12) . . ?
C32A Zr1 Cl1A 102.70(12) . . ?
C33A Zr1 Cl1A 77.34(12) . . ?
C30A Zr1 Cl1A 119.39(11) . . ?
N1A Zr1 Cl1A 141.53(9) . 3_565 ?
C34A Zr1 Cl1A 128.23(10) . 3_565 ?
Cl2A Zr1 Cl1A 78.61(4) . 3_565 ?
C31A Zr1 Cl1A 106.41(10) . 3_565 ?
C32A Zr1 Cl1A 83.47(11) . 3_565 ?
C33A Zr1 Cl1A 95.35(11) . 3_565 ?
C30A Zr1 Cl1A 137.80(9) . 3_565 ?
Cl1A Zr1 Cl1A 73.49(4) . 3_565 ?
N1A Zr1 C15A 31.68(11) . . ?
C34A Zr1 C15A 113.14(13) . . ?
Cl2A Zr1 C15A 83.73(9) . . ?
C31A Zr1 C15A 137.35(13) . . ?
C32A Zr1 C15A 166.49(14) . . ?
C33A Zr1 C15A 139.89(14) . . ?
C30A Zr1 C15A 111.73(12) . . ?
Cl1A Zr1 C15A 80.66(9) . . ?
Cl1A Zr1 C15A 109.98(9) 3_565 . ?
Zr1 Cl1A Zr1 106.51(4) . 3_565 ?
C14A N1A C15A 121.5(3) . . ?
C14A N1A Zr1 137.1(2) . . ?
C15A N1A Zr1 101.4(2) . . ?
C5A C1A C2A 106.8(4) . . ?
C5A C1A C6A 125.2(4) . . ?
C2A C1A C6A 127.9(4) . . ?
C5A C1A Fe1 69.9(2) . . ?
C2A C1A Fe1 70.4(2) . . ?
C6A C1A Fe1 121.5(3) . . ?
C3A C2A C1A 108.6(4) . . ?
C3A C2A Fe1 70.5(2) . . ?
C1A C2A Fe1 68.3(2) . . ?
C3A C2A H2A 125.7 . . ?
C1A C2A H2A 125.7 . . ?
Fe1 C2A H2A 127.0 . . ?
C4A C3A C2A 108.0(4) . . ?
C4A C3A Fe1 68.9(2) . . ?
C2A C3A Fe1 69.2(2) . . ?
C4A C3A H3A 126.0 . . ?
C2A C3A H3A 126.0 . . ?
Fe1 C3A H3A 127.5 . . ?
C3A C4A C5A 108.6(4) . . ?
C3A C4A Fe1 71.0(3) . . ?
C5A C4A Fe1 69.4(2) . . ?
C3A C4A H4A 125.7 . . ?
C5A C4A H4A 125.7 . . ?
Fe1 C4A H4A 125.5 . . ?
C4A C5A C1A 107.9(4) . . ?
C4A C5A Fe1 69.7(2) . . ?
C1A C5A Fe1 68.8(2) . . ?
C4A C5A H5A 126.0 . . ?
C1A C5A H5A 126.0 . . ?
Fe1 C5A H5A 127.1 . . ?
C7A C6A C1A 112.5(4) . . ?
C7A C6A C8A 113.2(4) . . ?
C1A C6A C8A 111.5(3) . . ?
C7A C6A H6A 106.3 . . ?
C1A C6A H6A 106.3 . . ?
C8A C6A H6A 106.3 . . ?
C6A C7A H7A1 109.5 . . ?
C6A C7A H7A2 109.5 . . ?
H7A1 C7A H7A2 109.5 . . ?
C6A C7A H7A3 109.5 . . ?
H7A1 C7A H7A3 109.5 . . ?
H7A2 C7A H7A3 109.5 . . ?
C6A C8A C9A 118.0(4) . . ?
C6A C8A H8A1 107.8 . . ?
C9A C8A H8A1 107.8 . . ?
C6A C8A H8A2 107.8 . . ?
C9A C8A H8A2 107.8 . . ?
H8A1 C8A H8A2 107.2 . . ?
C30A C9A C10A 109.4(3) . . ?
C30A C9A C8A 110.5(3) . . ?
C10A C9A C8A 115.1(3) . . ?
C30A C9A H9A 107.1 . . ?
C10A C9A H9A 107.1 . . ?
C8A C9A H9A 107.1 . . ?
C11A C10A C14A 107.5(3) . . ?
C11A C10A C9A 127.5(4) . . ?
C14A C10A C9A 125.0(3) . . ?
C11A C10A Fe1 69.5(2) . . ?
C14A C10A Fe1 72.9(2) . . ?
C9A C10A Fe1 121.8(3) . . ?
C12A C11A C10A 108.5(4) . . ?
C12A C11A Fe1 70.1(2) . . ?
C10A C11A Fe1 68.9(2) . . ?
C12A C11A H11A 125.7 . . ?
C10A C11A H11A 125.7 . . ?
Fe1 C11A H11A 126.8 . . ?
C11A C12A C13A 108.2(3) . . ?
C11A C12A Fe1 69.0(2) . . ?
C13A C12A Fe1 70.3(2) . . ?
C11A C12A H12A 125.9 . . ?
C13A C12A H12A 125.9 . . ?
Fe1 C12A H12A 126.3 . . ?
C12A C13A C14A 108.4(4) . . ?
C12A C13A Fe1 69.0(2) . . ?
C14A C13A Fe1 71.7(2) . . ?
C12A C13A H13A 125.8 . . ?
C14A C13A H13A 125.8 . . ?
Fe1 C13A H13A 125.2 . . ?
N1A C14A C13A 129.7(3) . . ?
N1A C14A C10A 122.8(3) . . ?
C13A C14A C10A 107.0(3) . . ?
N1A C14A Fe1 136.6(3) . . ?
C13A C14A Fe1 68.0(2) . . ?
C10A C14A Fe1 66.1(2) . . ?
N1A C15A C16A 111.9(3) . . ?
N1A C15A C17A 116.3(3) . . ?
C16A C15A C17A 113.2(3) . . ?
N1A C15A Zr1 46.92(16) . . ?
C16A C15A Zr1 122.4(3) . . ?
C17A C15A Zr1 124.1(3) . . ?
N1A C15A H15A 104.7 . . ?
C16A C15A H15A 104.7 . . ?
C17A C15A H15A 104.7 . . ?
Zr1 C15A H15A 57.8 . . ?
C15A C16A H16A 109.5 . . ?
C15A C16A H16B 109.5 . . ?
H16A C16A H16B 109.5 . . ?
C15A C16A H16C 109.5 . . ?
H16A C16A H16C 109.5 . . ?
H16B C16A H16C 109.5 . . ?
C22A C17A C18A 117.9(4) . . ?
C22A C17A C15A 123.2(4) . . ?
C18A C17A C15A 118.9(4) . . ?
C19A C18A C17A 120.9(5) . . ?
C19A C18A H18A 119.5 . . ?
C17A C18A H18A 119.5 . . ?
C20A C19A C18A 120.6(5) . . ?
C20A C19A H19A 119.7 . . ?
C18A C19A H19A 119.7 . . ?
C19A C20A C21A 119.5(5) . . ?
C19A C20A H20A 120.3 . . ?
C21A C20A H20A 120.3 . . ?
C20A C21A C22A 120.2(5) . . ?
C20A C21A H21A 119.9 . . ?
C22A C21A H21A 119.9 . . ?
C21A C22A C17A 120.9(4) . . ?
C21A C22A H22A 119.6 . . ?
C17A C22A H22A 119.6 . . ?
C34A C30A C31A 106.3(4) . . ?
C34A C30A C9A 125.8(4) . . ?
C31A C30A C9A 127.9(4) . . ?
C34A C30A Zr1 72.6(2) . . ?
C31A C30A Zr1 72.7(2) . . ?
C9A C30A Zr1 119.6(3) . . ?
C32A C31A C30A 108.6(4) . . ?
C32A C31A Zr1 73.7(3) . . ?
C30A C31A Zr1 73.9(2) . . ?
C32A C31A H31A 125.7 . . ?
C30A C31A H31A 125.7 . . ?
Zr1 C31A H31A 118.5 . . ?
C33A C32A C31A 108.1(4) . . ?
C33A C32A Zr1 74.1(3) . . ?
C31A C32A Zr1 73.3(2) . . ?
C33A C32A H32A 126.0 . . ?
C31A C32A H32A 126.0 . . ?
Zr1 C32A H32A 118.5 . . ?
C32A C33A C34A 108.5(4) . . ?
C32A C33A Zr1 73.4(3) . . ?
C34A C33A Zr1 72.7(2) . . ?
C32A C33A H33A 125.8 . . ?
C34A C33A H33A 125.8 . . ?
Zr1 C33A H33A 119.9 . . ?
C33A C34A C30A 108.5(4) . . ?
C33A C34A Zr1 74.2(3) . . ?
C30A C34A Zr1 74.2(2) . . ?
C33A C34A H34A 125.7 . . ?
C30A C34A H34A 125.7 . . ?
Zr1 C34A H34A 117.7 . . ?
C1B Fe2 C10B 98.82(17) . . ?
C1B Fe2 C11B 112.44(19) . . ?
C10B Fe2 C11B 41.69(15) . . ?
C1B Fe2 C5B 41.09(18) . . ?
C10B Fe2 C5B 112.46(17) . . ?
C11B Fe2 C5B 147.11(18) . . ?
C1B Fe2 C12B 149.45(19) . . ?
C10B Fe2 C12B 69.76(17) . . ?
C11B Fe2 C12B 40.62(18) . . ?
C5B Fe2 C12B 169.45(19) . . ?
C1B Fe2 C2B 41.40(17) . . ?
C10B Fe2 C2B 121.21(17) . . ?
C11B Fe2 C2B 104.73(18) . . ?
C5B Fe2 C2B 68.69(18) . . ?
C12B Fe2 C2B 119.66(18) . . ?
C1B Fe2 C4B 68.91(19) . . ?
C10B Fe2 C4B 150.19(17) . . ?
C11B Fe2 C4B 167.95(18) . . ?
C5B Fe2 C4B 40.78(18) . . ?
C12B Fe2 C4B 133.69(19) . . ?
C2B Fe2 C4B 67.92(18) . . ?
C1B Fe2 C13B 162.39(17) . . ?
C10B Fe2 C13B 69.65(16) . . ?
C11B Fe2 C13B 68.26(18) . . ?
C5B Fe2 C13B 129.76(18) . . ?
C12B Fe2 C13B 40.34(17) . . ?
C2B Fe2 C13B 156.13(17) . . ?
C4B Fe2 C13B 114.35(18) . . ?
C1B Fe2 C3B 68.81(18) . . ?
C10B Fe2 C3B 160.95(17) . . ?
C11B Fe2 C3B 128.19(18) . . ?
C5B Fe2 C3B 68.26(18) . . ?
C12B Fe2 C3B 113.27(18) . . ?
C2B Fe2 C3B 40.15(18) . . ?
C4B Fe2 C3B 40.19(18) . . ?
C13B Fe2 C3B 125.62(17) . . ?
C1B Fe2 C14B 122.32(16) . . ?
C10B Fe2 C14B 41.32(15) . . ?
C11B Fe2 C14B 68.38(16) . . ?
C5B Fe2 C14B 106.41(16) . . ?
C12B Fe2 C14B 68.01(16) . . ?
C2B Fe2 C14B 160.13(17) . . ?
C4B Fe2 C14B 121.74(17) . . ?
C13B Fe2 C14B 40.47(15) . . ?
C3B Fe2 C14B 157.70(17) . . ?
N1B Zr2 Cl2B 103.66(10) . . ?
N1B Zr2 Cl1B 114.93(10) . . ?
Cl2B Zr2 Cl1B 100.70(4) . . ?
N1B Zr2 C34B 82.43(13) . . ?
Cl2B Zr2 C34B 139.06(11) . . ?
Cl1B Zr2 C34B 113.41(10) . . ?
N1B Zr2 C32B 134.79(14) . . ?
Cl2B Zr2 C32B 101.31(12) . . ?
Cl1B Zr2 C32B 96.39(11) . . ?
C34B Zr2 C32B 54.56(15) . . ?
N1B Zr2 C33B 112.90(14) . . ?
Cl2B Zr2 C33B 134.17(11) . . ?
Cl1B Zr2 C33B 88.36(10) . . ?
C34B Zr2 C33B 33.03(13) . . ?
C32B Zr2 C33B 32.86(15) . . ?
N1B Zr2 C31B 112.34(13) . . ?
Cl2B Zr2 C31B 86.68(11) . . ?
Cl1B Zr2 C31B 128.55(10) . . ?
C34B Zr2 C31B 54.66(15) . . ?
C32B Zr2 C31B 33.07(14) . . ?
C33B Zr2 C31B 54.75(14) . . ?
N1B Zr2 C30B 81.90(13) . . ?
Cl2B Zr2 C30B 106.78(10) . . ?
Cl1B Zr2 C30B 143.23(10) . . ?
C34B Zr2 C30B 33.04(14) . . ?
C32B Zr2 C30B 54.90(14) . . ?
C33B Zr2 C30B 54.94(14) . . ?
C31B Zr2 C30B 33.14(13) . . ?
N1B Zr2 C15B 30.81(12) . . ?
Cl2B Zr2 C15B 94.01(10) . . ?
Cl1B Zr2 C15B 88.79(9) . . ?
C34B Zr2 C15B 108.15(13) . . ?
C32B Zr2 C15B 162.57(14) . . ?
C33B Zr2 C15B 131.33(14) . . ?
C31B Zr2 C15B 141.92(13) . . ?
C30B Zr2 C15B 112.71(12) . . ?
C14B N1B C15B 119.3(3) . . ?
C14B N1B Zr2 136.0(3) . . ?
C15B N1B Zr2 104.7(2) . . ?
C5B C1B C2B 107.4(4) . . ?
C5B C1B C6B 125.3(4) . . ?
C2B C1B C6B 127.2(4) . . ?
C5B C1B Fe2 70.1(2) . . ?
C2B C1B Fe2 70.6(2) . . ?
C6B C1B Fe2 122.0(3) . . ?
C3B C2B C1B 108.1(4) . . ?
C3B C2B Fe2 70.7(2) . . ?
C1B C2B Fe2 68.0(2) . . ?
C3B C2B H2B 126.0 . . ?
C1B C2B H2B 126.0 . . ?
Fe2 C2B H2B 126.9 . . ?
C2B C3B C4B 108.2(4) . . ?
C2B C3B Fe2 69.2(2) . . ?
C4B C3B Fe2 69.4(2) . . ?
C2B C3B H3B 125.9 . . ?
C4B C3B H3B 125.9 . . ?
Fe2 C3B H3B 127.1 . . ?
C3B C4B C5B 108.1(4) . . ?
C3B C4B Fe2 70.4(3) . . ?
C5B C4B Fe2 68.7(2) . . ?
C3B C4B H4B 125.9 . . ?
C5B C4B H4B 125.9 . . ?
Fe2 C4B H4B 126.6 . . ?
C1B C5B C4B 108.2(4) . . ?
C1B C5B Fe2 68.9(2) . . ?
C4B C5B Fe2 70.6(3) . . ?
C1B C5B H5B 125.9 . . ?
C4B C5B H5B 125.9 . . ?
Fe2 C5B H5B 126.2 . . ?
C1B C6B C7B 111.7(4) . . ?
C1B C6B C8B 112.4(4) . . ?
C7B C6B C8B 112.8(4) . . ?
C1B C6B H6B 106.5 . . ?
C7B C6B H6B 106.5 . . ?
C8B C6B H6B 106.5 . . ?
C6B C7B H7B1 109.5 . . ?
C6B C7B H7B2 109.5 . . ?
H7B1 C7B H7B2 109.5 . . ?
C6B C7B H7B3 109.5 . . ?
H7B1 C7B H7B3 109.5 . . ?
H7B2 C7B H7B3 109.5 . . ?
C6B C8B C9B 118.9(4) . . ?
C6B C8B H8B1 107.6 . . ?
C9B C8B H8B1 107.6 . . ?
C6B C8B H8B2 107.6 . . ?
C9B C8B H8B2 107.6 . . ?
H8B1 C8B H8B2 107.0 . . ?
C10B C9B C30B 109.7(3) . . ?
C10B C9B C8B 116.0(3) . . ?
C30B C9B C8B 109.9(3) . . ?
C10B C9B H9B 106.9 . . ?
C30B C9B H9B 106.9 . . ?
C8B C9B H9B 106.9 . . ?
C11B C10B C14B 106.3(3) . . ?
C11B C10B C9B 126.6(4) . . ?
C14B C10B C9B 127.1(3) . . ?
C11B C10B Fe2 69.5(2) . . ?
C14B C10B Fe2 71.8(2) . . ?
C9B C10B Fe2 123.4(3) . . ?
C12B C11B C10B 109.0(4) . . ?
C12B C11B Fe2 70.3(2) . . ?
C10B C11B Fe2 68.8(2) . . ?
C12B C11B H11B 125.5 . . ?
C10B C11B H11B 125.5 . . ?
Fe2 C11B H11B 127.0 . . ?
C11B C12B C13B 108.4(4) . . ?
C11B C12B Fe2 69.1(2) . . ?
C13B C12B Fe2 70.5(2) . . ?
C11B C12B H12B 125.8 . . ?
C13B C12B H12B 125.8 . . ?
Fe2 C12B H12B 126.2 . . ?
C12B C13B C14B 108.3(4) . . ?
C12B C13B Fe2 69.2(2) . . ?
C14B C13B Fe2 70.7(2) . . ?
C12B C13B H13B 125.9 . . ?
C14B C13B H13B 125.9 . . ?
Fe2 C13B H13B 125.9 . . ?
N1B C14B C13B 128.8(4) . . ?
N1B C14B C10B 123.3(3) . . ?
C13B C14B C10B 107.8(3) . . ?
N1B C14B Fe2 131.8(3) . . ?
C13B C14B Fe2 68.9(2) . . ?
C10B C14B Fe2 66.9(2) . . ?
N1B C15B C16B 113.3(3) . . ?
N1B C15B C17B 113.0(4) . . ?
C16B C15B C17B 114.7(4) . . ?
N1B C15B Zr2 44.52(17) . . ?
C16B C15B Zr2 122.3(3) . . ?
C17B C15B Zr2 123.0(3) . . ?
N1B C15B H15B 104.9 . . ?
C16B C15B H15B 104.9 . . ?
C17B C15B H15B 104.9 . . ?
Zr2 C15B H15B 60.3 . . ?
C15B C16B H16D 109.5 . . ?
C15B C16B H16E 109.5 . . ?
H16D C16B H16E 109.5 . . ?
C15B C16B H16F 109.5 . . ?
H16D C16B H16F 109.5 . . ?
H16E C16B H16F 109.5 . . ?
C18B C17B C22B 117.5(5) . . ?
C18B C17B C15B 122.1(5) . . ?
C22B C17B C15B 120.4(4) . . ?
C19B C18B C17B 120.3(6) . . ?
C19B C18B H18B 119.8 . . ?
C17B C18B H18B 119.8 . . ?
C20B C19B C18B 121.5(6) . . ?
C20B C19B H19B 119.2 . . ?
C18B C19B H19B 119.2 . . ?
C19B C20B C21B 119.5(6) . . ?
C19B C20B H20B 120.3 . . ?
C21B C20B H20B 120.3 . . ?
C22B C21B C20B 119.6(6) . . ?
C22B C21B H21B 120.2 . . ?
C20B C21B H21B 120.2 . . ?
C21B C22B C17B 121.5(5) . . ?
C21B C22B H22B 119.3 . . ?
C17B C22B H22B 119.3 . . ?
C34B C30B C31B 106.8(4) . . ?
C34B C30B C9B 126.4(4) . . ?
C31B C30B C9B 126.7(4) . . ?
C34B C30B Zr2 72.6(2) . . ?
C31B C30B Zr2 72.8(2) . . ?
C9B C30B Zr2 117.3(3) . . ?
C32B C31B C30B 108.2(4) . . ?
C32B C31B Zr2 73.3(2) . . ?
C30B C31B Zr2 74.0(2) . . ?
C32B C31B H31B 125.9 . . ?
C30B C31B H31B 125.9 . . ?
Zr2 C31B H31B 118.6 . . ?
C33B C32B C31B 108.3(4) . . ?
C33B C32B Zr2 73.7(2) . . ?
C31B C32B Zr2 73.6(2) . . ?
C33B C32B H32B 125.8 . . ?
C31B C32B H32B 125.8 . . ?
Zr2 C32B H32B 118.8 . . ?
C32B C33B C34B 107.7(4) . . ?
C32B C33B Zr2 73.5(2) . . ?
C34B C33B Zr2 73.3(2) . . ?
C32B C33B H33B 126.1 . . ?
C34B C33B H33B 126.1 . . ?
Zr2 C33B H33B 119.0 . . ?
C33B C34B C30B 108.9(4) . . ?
C33B C34B Zr2 73.7(2) . . ?
C30B C34B Zr2 74.3(2) . . ?
C33B C34B H34B 125.6 . . ?
C30B C34B H34B 125.6 . . ?
Zr2 C34B H34B 118.3 . . ?

loop_
_geom_bond_atom_site_label_1
_geom_bond_atom_site_label_2
_geom_bond_distance
_geom_bond_site_symmetry_2
_geom_bond_publ_flag
Fe1 C10A 2.009(4) . ?
Fe1 C1A 2.017(4) . ?
Fe1 C11A 2.018(4) . ?
Fe1 C5A 2.031(4) . ?
Fe1 C12A 2.033(4) . ?
Fe1 C4A 2.035(4) . ?
Fe1 C2A 2.044(4) . ?
Fe1 C13A 2.052(4) . ?
Fe1 C3A 2.062(4) . ?
Fe1 C14A 2.101(3) . ?
Zr1 N1A 2.049(3) . ?
Zr1 C34A 2.465(4) . ?
Zr1 Cl2A 2.4690(11) . ?
Zr1 C31A 2.470(4) . ?
Zr1 C32A 2.475(4) . ?
Zr1 C33A 2.484(4) . ?
Zr1 C30A 2.486(4) . ?
Zr1 Cl1A 2.5879(11) . ?
Zr1 Cl1A 2.6509(10) 3_565 ?
Zr1 C15A 2.750(4) . ?
Cl1A Zr1 2.6509(10) 3_565 ?
N1A C14A 1.399(4) . ?
N1A C15A 1.473(5) . ?
C1A C5A 1.428(6) . ?
C1A C2A 1.431(6) . ?
C1A C6A 1.511(6) . ?
C2A C3A 1.414(7) . ?
C2A H2A 0.9400 . ?
C3A C4A 1.405(7) . ?
C3A H3A 0.9400 . ?
C4A C5A 1.421(6) . ?
C4A H4A 0.9400 . ?
C5A H5A 0.9400 . ?
C6A C7A 1.510(7) . ?
C6A C8A 1.543(6) . ?
C6A H6A 0.9900 . ?
C7A H7A1 0.9700 . ?
C7A H7A2 0.9700 . ?
C7A H7A3 0.9700 . ?
C8A C9A 1.549(6) . ?
C8A H8A1 0.9800 . ?
C8A H8A2 0.9800 . ?
C9A C30A 1.512(5) . ?
C9A C10A 1.515(5) . ?
C9A H9A 0.9900 . ?
C10A C11A 1.430(5) . ?
C10A C14A 1.443(5) . ?
C11A C12A 1.414(6) . ?
C11A H11A 0.9400 . ?
C12A C13A 1.420(6) . ?
C12A H12A 0.9400 . ?
C13A C14A 1.434(5) . ?
C13A H13A 0.9400 . ?
C15A C16A 1.523(6) . ?
C15A C17A 1.528(5) . ?
C15A H15A 0.9900 . ?
C16A H16A 0.9700 . ?
C16A H16B 0.9700 . ?
C16A H16C 0.9700 . ?
C17A C22A 1.388(6) . ?
C17A C18A 1.389(6) . ?
C18A C19A 1.388(7) . ?
C18A H18A 0.9400 . ?
C19A C20A 1.363(8) . ?
C19A H19A 0.9400 . ?
C20A C21A 1.385(7) . ?
C20A H20A 0.9400 . ?
C21A C22A 1.387(6) . ?
C21A H21A 0.9400 . ?
C22A H22A 0.9400 . ?
C30A C34A 1.412(6) . ?
C30A C31A 1.421(6) . ?
C31A C32A 1.405(6) . ?
C31A H31A 0.9400 . ?
C32A C33A 1.386(7) . ?
C32A H32A 0.9400 . ?
C33A C34A 1.407(6) . ?
C33A H33A 0.9400 . ?
C34A H34A 0.9400 . ?
Fe2 C1B 2.011(4) . ?
Fe2 C10B 2.015(4) . ?
Fe2 C11B 2.023(4) . ?
Fe2 C5B 2.027(4) . ?
Fe2 C12B 2.040(4) . ?
Fe2 C2B 2.045(4) . ?
Fe2 C4B 2.052(4) . ?
Fe2 C13B 2.057(4) . ?
Fe2 C3B 2.064(4) . ?
Fe2 C14B 2.080(4) . ?
Zr2 N1B 2.031(3) . ?
Zr2 Cl2B 2.4009(12) . ?
Zr2 Cl1B 2.4106(11) . ?
Zr2 C34B 2.469(4) . ?
Zr2 C32B 2.471(4) . ?
Zr2 C33B 2.474(4) . ?
Zr2 C31B 2.475(4) . ?
Zr2 C30B 2.490(4) . ?
Zr2 C15B 2.802(4) . ?
N1B C14B 1.405(5) . ?
N1B C15B 1.483(5) . ?
C1B C5B 1.417(6) . ?
C1B C2B 1.434(6) . ?
C1B C6B 1.504(6) . ?
C2B C3B 1.411(6) . ?
C2B H2B 0.9400 . ?
C3B C4B 1.414(6) . ?
C3B H3B 0.9400 . ?
C4B C5B 1.421(6) . ?
C4B H4B 0.9400 . ?
C5B H5B 0.9400 . ?
C6B C7B 1.524(8) . ?
C6B C8B 1.535(6) . ?
C6B H6B 0.9900 . ?
C7B H7B1 0.9700 . ?
C7B H7B2 0.9700 . ?
C7B H7B3 0.9700 . ?
C8B C9B 1.565(6) . ?
C8B H8B1 0.9800 . ?
C8B H8B2 0.9800 . ?
C9B C10B 1.502(6) . ?
C9B C30B 1.521(6) . ?
C9B H9B 0.9900 . ?
C10B C11B 1.437(5) . ?
C10B C14B 1.446(5) . ?
C11B C12B 1.410(6) . ?
C11B H11B 0.9400 . ?
C12B C13B 1.412(6) . ?
C12B H12B 0.9400 . ?
C13B C14B 1.431(5) . ?
C13B H13B 0.9400 . ?
C15B C16B 1.527(6) . ?
C15B C17B 1.532(6) . ?
C15B H15B 0.9900 . ?
C16B H16D 0.9700 . ?
C16B H16E 0.9700 . ?
C16B H16F 0.9700 . ?
C17B C18B 1.390(6) . ?
C17B C22B 1.395(7) . ?
C18B C19B 1.385(8) . ?
C18B H18B 0.9400 . ?
C19B C20B 1.351(9) . ?
C19B H19B 0.9400 . ?
C20B C21B 1.385(8) . ?
C20B H20B 0.9400 . ?
C21B C22B 1.381(7) . ?
C21B H21B 0.9400 . ?
C22B H22B 0.9400 . ?
C30B C34B 1.410(6) . ?
C30B C31B 1.416(6) . ?
C31B C32B 1.408(6) . ?
C31B H31B 0.9400 . ?
C32B C33B 1.399(6) . ?
C32B H32B 0.9400 . ?
C33B C34B 1.405(6) . ?
C33B H33B 0.9400 . ?
C34B H34B 0.9400 . ?

loop_
_geom_torsion_atom_site_label_1
_geom_torsion_atom_site_label_2
_geom_torsion_atom_site_label_3
_geom_torsion_atom_site_label_4
_geom_torsion
_geom_torsion_site_symmetry_1
_geom_torsion_site_symmetry_2
_geom_torsion_site_symmetry_3
_geom_torsion_site_symmetry_4
_geom_torsion_publ_flag
N1A Zr1 Cl1A Zr1 -144.34(9) . . . 3_565 ?
C34A Zr1 Cl1A Zr1 131.66(10) . . . 3_565 ?
Cl2A Zr1 Cl1A Zr1 -46.35(7) . . . 3_565 ?
C31A Zr1 Cl1A Zr1 97.52(14) . . . 3_565 ?
C32A Zr1 Cl1A Zr1 79.14(12) . . . 3_565 ?
C33A Zr1 Cl1A Zr1 99.57(12) . . . 3_565 ?
C30A Zr1 Cl1A Zr1 136.05(11) . . . 3_565 ?
Cl1A Zr1 Cl1A Zr1 0.0 3_565 . . 3_565 ?
C15A Zr1 Cl1A Zr1 -114.20(9) . . . 3_565 ?
C34A Zr1 N1A C14A -21.8(4) . . . . ?
Cl2A Zr1 N1A C14A 110.6(3) . . . . ?
C31A Zr1 N1A C14A 27.2(4) . . . . ?
C32A Zr1 N1A C14A 0.7(5) . . . . ?
C33A Zr1 N1A C14A -31.9(4) . . . . ?
C30A Zr1 N1A C14A 11.5(4) . . . . ?
Cl1A Zr1 N1A C14A -108.2(4) . . . . ?
Cl1A Zr1 N1A C14A -172.2(3) 3_565 . . . ?
C15A Zr1 N1A C14A -178.8(5) . . . . ?
C34A Zr1 N1A C15A 157.0(2) . . . . ?
Cl2A Zr1 N1A C15A -70.5(2) . . . . ?
C31A Zr1 N1A C15A -154.0(2) . . . . ?
C32A Zr1 N1A C15A 179.5(2) . . . . ?
C33A Zr1 N1A C15A 147.0(2) . . . . ?
C30A Zr1 N1A C15A -169.7(2) . . . . ?
Cl1A Zr1 N1A C15A 70.6(2) . . . . ?
Cl1A Zr1 N1A C15A 6.7(3) 3_565 . . . ?
C10A Fe1 C1A C5A -117.9(3) . . . . ?
C11A Fe1 C1A C5A -159.1(2) . . . . ?
C12A Fe1 C1A C5A 176.7(3) . . . . ?
C4A Fe1 C1A C5A 37.4(3) . . . . ?
C2A Fe1 C1A C5A 117.2(4) . . . . ?
C13A Fe1 C1A C5A -65.4(6) . . . . ?
C3A Fe1 C1A C5A 80.5(3) . . . . ?
C14A Fe1 C1A C5A -80.6(3) . . . . ?
C10A Fe1 C1A C2A 124.8(3) . . . . ?
C11A Fe1 C1A C2A 83.7(3) . . . . ?
C5A Fe1 C1A C2A -117.2(4) . . . . ?
C12A Fe1 C1A C2A 59.5(5) . . . . ?
C4A Fe1 C1A C2A -79.8(3) . . . . ?
C13A Fe1 C1A C2A 177.4(5) . . . . ?
C3A Fe1 C1A C2A -36.7(3) . . . . ?
C14A Fe1 C1A C2A 162.2(3) . . . . ?
C10A Fe1 C1A C6A 1.7(4) . . . . ?
C11A Fe1 C1A C6A -39.4(4) . . . . ?
C5A Fe1 C1A C6A 119.7(4) . . . . ?
C12A Fe1 C1A C6A -63.7(5) . . . . ?
C4A Fe1 C1A C6A 157.1(4) . . . . ?
C2A Fe1 C1A C6A -123.1(5) . . . . ?
C13A Fe1 C1A C6A 54.3(7) . . . . ?
C3A Fe1 C1A C6A -159.8(4) . . . . ?
C14A Fe1 C1A C6A 39.1(4) . . . . ?
C5A C1A C2A C3A -1.5(5) . . . . ?
C6A C1A C2A C3A 174.3(4) . . . . ?
Fe1 C1A C2A C3A 59.2(3) . . . . ?
C5A C1A C2A Fe1 -60.7(3) . . . . ?
C6A C1A C2A Fe1 115.1(4) . . . . ?
C10A Fe1 C2A C3A 170.7(3) . . . . ?
C1A Fe1 C2A C3A -120.3(4) . . . . ?
C11A Fe1 C2A C3A 129.2(3) . . . . ?
C5A Fe1 C2A C3A -81.2(3) . . . . ?
C12A Fe1 C2A C3A 88.4(3) . . . . ?
C4A Fe1 C2A C3A -37.0(3) . . . . ?
C13A Fe1 C2A C3A 61.8(6) . . . . ?
C14A Fe1 C2A C3A -165.5(4) . . . . ?
C10A Fe1 C2A C1A -69.0(3) . . . . ?
C11A Fe1 C2A C1A -110.5(3) . . . . ?
C5A Fe1 C2A C1A 39.1(3) . . . . ?
C12A Fe1 C2A C1A -151.3(3) . . . . ?
C4A Fe1 C2A C1A 83.3(3) . . . . ?
C13A Fe1 C2A C1A -177.9(4) . . . . ?
C3A Fe1 C2A C1A 120.3(4) . . . . ?
C14A Fe1 C2A C1A -45.2(6) . . . . ?
C1A C2A C3A C4A 0.3(5) . . . . ?
Fe1 C2A C3A C4A 58.1(3) . . . . ?
C1A C2A C3A Fe1 -57.9(3) . . . . ?
C10A Fe1 C3A C4A -143.0(5) . . . . ?
C1A Fe1 C3A C4A -82.4(3) . . . . ?
C11A Fe1 C3A C4A 172.7(3) . . . . ?
C5A Fe1 C3A C4A -37.9(3) . . . . ?
C12A Fe1 C3A C4A 128.6(3) . . . . ?
C2A Fe1 C3A C4A -120.0(4) . . . . ?
C13A Fe1 C3A C4A 84.9(3) . . . . ?
C14A Fe1 C3A C4A 44.5(6) . . . . ?
C10A Fe1 C3A C2A -23.0(6) . . . . ?
C1A Fe1 C3A C2A 37.6(3) . . . . ?
C11A Fe1 C3A C2A -67.3(3) . . . . ?
C5A Fe1 C3A C2A 82.1(3) . . . . ?
C12A Fe1 C3A C2A -111.3(3) . . . . ?
C4A Fe1 C3A C2A 120.0(4) . . . . ?
C13A Fe1 C3A C2A -155.1(3) . . . . ?
C14A Fe1 C3A C2A 164.6(4) . . . . ?
C2A C3A C4A C5A 1.1(5) . . . . ?
Fe1 C3A C4A C5A 59.4(3) . . . . ?
C2A C3A C4A Fe1 -58.3(3) . . . . ?
C10A Fe1 C4A C3A 150.6(4) . . . . ?
C1A Fe1 C4A C3A 81.6(3) . . . . ?
C11A Fe1 C4A C3A -22.8(8) . . . . ?
C5A Fe1 C4A C3A 119.4(4) . . . . ?
C12A Fe1 C4A C3A -73.8(3) . . . . ?
C2A Fe1 C4A C3A 37.1(3) . . . . ?
C13A Fe1 C4A C3A -118.1(3) . . . . ?
C14A Fe1 C4A C3A -163.0(2) . . . . ?
C10A Fe1 C4A C5A 31.3(5) . . . . ?
C1A Fe1 C4A C5A -37.8(3) . . . . ?
C11A Fe1 C4A C5A -142.2(6) . . . . ?
C12A Fe1 C4A C5A 166.8(3) . . . . ?
C2A Fe1 C4A C5A -82.2(3) . . . . ?
C13A Fe1 C4A C5A 122.5(3) . . . . ?
C3A Fe1 C4A C5A -119.4(4) . . . . ?
C14A Fe1 C4A C5A 77.6(3) . . . . ?
C3A C4A C5A C1A -2.1(5) . . . . ?
Fe1 C4A C5A C1A 58.3(3) . . . . ?
C3A C4A C5A Fe1 -60.4(3) . . . . ?
C2A C1A C5A C4A 2.2(5) . . . . ?
C6A C1A C5A C4A -173.8(4) . . . . ?
Fe1 C1A C5A C4A -58.8(3) . . . . ?
C2A C1A C5A Fe1 61.1(3) . . . . ?
C6A C1A C5A Fe1 -115.0(4) . . . . ?
C10A Fe1 C5A C4A -165.3(3) . . . . ?
C1A Fe1 C5A C4A 119.7(4) . . . . ?
C11A Fe1 C5A C4A 160.7(3) . . . . ?
C12A Fe1 C5A C4A -52.8(9) . . . . ?
C2A Fe1 C5A C4A 80.7(3) . . . . ?
C13A Fe1 C5A C4A -81.9(3) . . . . ?
C3A Fe1 C5A C4A 37.2(3) . . . . ?
C14A Fe1 C5A C4A -121.8(3) . . . . ?
C10A Fe1 C5A C1A 74.9(3) . . . . ?
C11A Fe1 C5A C1A 41.0(4) . . . . ?
C12A Fe1 C5A C1A -172.6(7) . . . . ?
C4A Fe1 C5A C1A -119.7(4) . . . . ?
C2A Fe1 C5A C1A -39.1(2) . . . . ?
C13A Fe1 C5A C1A 158.4(2) . . . . ?
C3A Fe1 C5A C1A -82.5(3) . . . . ?
C14A Fe1 C5A C1A 118.5(2) . . . . ?
C5A C1A C6A C7A -179.9(4) . . . . ?
C2A C1A C6A C7A 4.9(6) . . . . ?
Fe1 C1A C6A C7A 93.6(4) . . . . ?
C5A C1A C6A C8A 51.6(6) . . . . ?
C2A C1A C6A C8A -123.5(5) . . . . ?
Fe1 C1A C6A C8A -34.8(5) . . . . ?
C7A C6A C8A C9A -58.7(5) . . . . ?
C1A C6A C8A C9A 69.4(5) . . . . ?
C6A C8A C9A C30A 175.0(4) . . . . ?
C6A C8A C9A C10A -60.3(5) . . . . ?
C30A C9A C10A C11A -129.6(4) . . . . ?
C8A C9A C10A C11A 105.2(5) . . . . ?
C30A C9A C10A C14A 52.1(5) . . . . ?
C8A C9A C10A C14A -73.1(5) . . . . ?
C30A C9A C10A Fe1 142.8(3) . . . . ?
C8A C9A C10A Fe1 17.6(5) . . . . ?
C1A Fe1 C10A C11A -114.9(3) . . . . ?
C5A Fe1 C10A C11A -155.2(2) . . . . ?
C12A Fe1 C10A C11A 37.1(2) . . . . ?
C4A Fe1 C10A C11A -177.4(4) . . . . ?
C2A Fe1 C10A C11A -76.2(3) . . . . ?
C13A Fe1 C10A C11A 80.7(3) . . . . ?
C3A Fe1 C10A C11A -59.3(6) . . . . ?
C14A Fe1 C10A C11A 116.8(3) . . . . ?
C1A Fe1 C10A C14A 128.4(2) . . . . ?
C11A Fe1 C10A C14A -116.8(3) . . . . ?
C5A Fe1 C10A C14A 88.0(3) . . . . ?
C12A Fe1 C10A C14A -79.6(2) . . . . ?
C4A Fe1 C10A C14A 65.9(5) . . . . ?
C2A Fe1 C10A C14A 167.0(2) . . . . ?
C13A Fe1 C10A C14A -36.1(2) . . . . ?
C3A Fe1 C10A C14A -176.1(4) . . . . ?
C1A Fe1 C10A C9A 7.4(3) . . . . ?
C11A Fe1 C10A C9A 122.3(4) . . . . ?
C5A Fe1 C10A C9A -32.9(4) . . . . ?
C12A Fe1 C10A C9A 159.4(4) . . . . ?
C4A Fe1 C10A C9A -55.1(5) . . . . ?
C2A Fe1 C10A C9A 46.0(4) . . . . ?
C13A Fe1 C10A C9A -157.0(3) . . . . ?
C3A Fe1 C10A C9A 63.0(6) . . . . ?
C14A Fe1 C10A C9A -121.0(4) . . . . ?
C14A C10A C11A C12A 4.4(4) . . . . ?
C9A C10A C11A C12A -174.1(4) . . . . ?
Fe1 C10A C11A C12A -59.1(3) . . . . ?
C14A C10A C11A Fe1 63.5(3) . . . . ?
C9A C10A C11A Fe1 -115.0(4) . . . . ?
C10A Fe1 C11A C12A 120.1(3) . . . . ?
C1A Fe1 C11A C12A -162.3(2) . . . . ?
C5A Fe1 C11A C12A 169.5(3) . . . . ?
C4A Fe1 C11A C12A -64.2(8) . . . . ?
C2A Fe1 C11A C12A -119.9(2) . . . . ?
C13A Fe1 C11A C12A 37.5(2) . . . . ?
C3A Fe1 C11A C12A -82.0(3) . . . . ?
C14A Fe1 C11A C12A 81.0(2) . . . . ?
C1A Fe1 C11A C10A 77.6(3) . . . . ?
C5A Fe1 C11A C10A 49.3(4) . . . . ?
C12A Fe1 C11A C10A -120.1(3) . . . . ?
C4A Fe1 C11A C10A 175.7(6) . . . . ?
C2A Fe1 C11A C10A 120.0(2) . . . . ?
C13A Fe1 C11A C10A -82.6(2) . . . . ?
C3A Fe1 C11A C10A 157.9(2) . . . . ?
C14A Fe1 C11A C10A -39.1(2) . . . . ?
C10A C11A C12A C13A -1.3(5) . . . . ?
Fe1 C11A C12A C13A -59.6(3) . . . . ?
C10A C11A C12A Fe1 58.3(3) . . . . ?
C10A Fe1 C12A C11A -37.7(2) . . . . ?
C1A Fe1 C12A C11A 35.1(4) . . . . ?
C5A Fe1 C12A C11A -155.1(7) . . . . ?
C4A Fe1 C12A C11A 161.4(3) . . . . ?
C2A Fe1 C12A C11A 75.9(3) . . . . ?
C13A Fe1 C12A C11A -119.5(3) . . . . ?
C3A Fe1 C12A C11A 119.8(3) . . . . ?
C14A Fe1 C12A C11A -81.9(2) . . . . ?
C10A Fe1 C12A C13A 81.8(2) . . . . ?
C1A Fe1 C12A C13A 154.6(3) . . . . ?
C11A Fe1 C12A C13A 119.5(3) . . . . ?
C5A Fe1 C12A C13A -35.6(9) . . . . ?
C4A Fe1 C12A C13A -79.1(3) . . . . ?
C2A Fe1 C12A C13A -164.6(2) . . . . ?
C3A Fe1 C12A C13A -120.7(3) . . . . ?
C14A Fe1 C12A C13A 37.7(2) . . . . ?
C11A C12A C13A C14A -2.3(4) . . . . ?
Fe1 C12A C13A C14A -61.1(3) . . . . ?
C11A C12A C13A Fe1 58.8(3) . . . . ?
C10A Fe1 C13A C12A -82.3(3) . . . . ?
C1A Fe1 C13A C12A -139.0(5) . . . . ?
C11A Fe1 C13A C12A -37.7(2) . . . . ?
C5A Fe1 C13A C12A 170.7(3) . . . . ?
C4A Fe1 C13A C12A 125.7(3) . . . . ?
C2A Fe1 C13A C12A 36.6(6) . . . . ?
C3A Fe1 C13A C12A 81.2(3) . . . . ?
C14A Fe1 C13A C12A -119.0(3) . . . . ?
C10A Fe1 C13A C14A 36.6(2) . . . . ?
C1A Fe1 C13A C14A -20.1(7) . . . . ?
C11A Fe1 C13A C14A 81.3(2) . . . . ?
C5A Fe1 C13A C14A -70.3(3) . . . . ?
C12A Fe1 C13A C14A 119.0(3) . . . . ?
C4A Fe1 C13A C14A -115.4(2) . . . . ?
C2A Fe1 C13A C14A 155.5(4) . . . . ?
C3A Fe1 C13A C14A -159.9(2) . . . . ?
C15A N1A C14A C13A -28.1(6) . . . . ?
Zr1 N1A C14A C13A 150.6(3) . . . . ?
C15A N1A C14A C10A 160.5(3) . . . . ?
Zr1 N1A C14A C10A -20.8(6) . . . . ?
C15A N1A C14A Fe1 71.6(5) . . . . ?
Zr1 N1A C14A Fe1 -109.7(4) . . . . ?
C12A C13A C14A N1A -167.5(4) . . . . ?
Fe1 C13A C14A N1A 133.1(4) . . . . ?
C12A C13A C14A C10A 5.0(4) . . . . ?
Fe1 C13A C14A C10A -54.4(3) . . . . ?
C12A C13A C14A Fe1 59.4(3) . . . . ?
C11A C10A C14A N1A 167.4(3) . . . . ?
C9A C10A C14A N1A -14.1(6) . . . . ?
Fe1 C10A C14A N1A -131.3(3) . . . . ?
C11A C10A C14A C13A -5.7(4) . . . . ?
C9A C10A C14A C13A 172.8(4) . . . . ?
Fe1 C10A C14A C13A 55.6(3) . . . . ?
C11A C10A C14A Fe1 -61.3(3) . . . . ?
C9A C10A C14A Fe1 117.2(4) . . . . ?
C10A Fe1 C14A N1A 113.2(5) . . . . ?
C1A Fe1 C14A N1A 47.5(4) . . . . ?
C11A Fe1 C14A N1A 152.8(4) . . . . ?
C5A Fe1 C14A N1A 4.4(4) . . . . ?
C12A Fe1 C14A N1A -163.1(4) . . . . ?
C4A Fe1 C14A N1A -37.9(4) . . . . ?
C2A Fe1 C14A N1A 81.0(6) . . . . ?
C13A Fe1 C14A N1A -125.1(5) . . . . ?
C3A Fe1 C14A N1A -70.9(6) . . . . ?
C10A Fe1 C14A C13A -121.7(3) . . . . ?
C1A Fe1 C14A C13A 172.6(2) . . . . ?
C11A Fe1 C14A C13A -82.1(3) . . . . ?
C5A Fe1 C14A C13A 129.5(3) . . . . ?
C12A Fe1 C14A C13A -37.9(2) . . . . ?
C4A Fe1 C14A C13A 87.3(3) . . . . ?
C2A Fe1 C14A C13A -153.9(5) . . . . ?
C3A Fe1 C14A C13A 54.2(6) . . . . ?
C1A Fe1 C14A C10A -65.7(3) . . . . ?
C11A Fe1 C14A C10A 39.6(2) . . . . ?
C5A Fe1 C14A C10A -108.8(2) . . . . ?
C12A Fe1 C14A C10A 83.7(2) . . . . ?
C4A Fe1 C14A C10A -151.1(2) . . . . ?
C2A Fe1 C14A C10A -32.2(6) . . . . ?
C13A Fe1 C14A C10A 121.7(3) . . . . ?
C3A Fe1 C14A C10A 175.9(5) . . . . ?
C14A N1A C15A C16A -66.4(5) . . . . ?
Zr1 N1A C15A C16A 114.5(3) . . . . ?
C14A N1A C15A C17A 65.9(5) . . . . ?
Zr1 N1A C15A C17A -113.2(3) . . . . ?
C14A N1A C15A Zr1 179.1(4) . . . . ?
C34A Zr1 C15A N1A -25.0(3) . . . . ?
Cl2A Zr1 C15A N1A 109.0(2) . . . . ?
C31A Zr1 C15A N1A 37.4(3) . . . . ?
C32A Zr1 C15A N1A -1.4(7) . . . . ?
C33A Zr1 C15A N1A -49.7(3) . . . . ?
C30A Zr1 C15A N1A 11.0(3) . . . . ?
Cl1A Zr1 C15A N1A -107.1(2) . . . . ?
Cl1A Zr1 C15A N1A -175.6(2) 3_565 . . . ?
N1A Zr1 C15A C16A -90.6(4) . . . . ?
C34A Zr1 C15A C16A -115.6(3) . . . . ?
Cl2A Zr1 C15A C16A 18.3(3) . . . . ?
C31A Zr1 C15A C16A -53.2(4) . . . . ?
C32A Zr1 C15A C16A -92.1(7) . . . . ?
C33A Zr1 C15A C16A -140.4(3) . . . . ?
C30A Zr1 C15A C16A -79.7(3) . . . . ?
Cl1A Zr1 C15A C16A 162.3(3) . . . . ?
Cl1A Zr1 C15A C16A 93.8(3) 3_565 . . . ?
N1A Zr1 C15A C17A 95.7(4) . . . . ?
C34A Zr1 C15A C17A 70.7(3) . . . . ?
Cl2A Zr1 C15A C17A -155.3(3) . . . . ?
C31A Zr1 C15A C17A 133.1(3) . . . . ?
C32A Zr1 C15A C17A 94.3(7) . . . . ?
C33A Zr1 C15A C17A 45.9(4) . . . . ?
C30A Zr1 C15A C17A 106.6(3) . . . . ?
Cl1A Zr1 C15A C17A -11.4(3) . . . . ?
Cl1A Zr1 C15A C17A -79.9(3) 3_565 . . . ?
N1A C15A C17A C22A 10.3(5) . . . . ?
C16A C15A C17A C22A 142.0(4) . . . . ?
Zr1 C15A C17A C22A -43.8(5) . . . . ?
N1A C15A C17A C18A -171.7(4) . . . . ?
C16A C15A C17A C18A -40.1(5) . . . . ?
Zr1 C15A C17A C18A 134.1(3) . . . . ?
C22A C17A C18A C19A -3.4(7) . . . . ?
C15A C17A C18A C19A 178.6(4) . . . . ?
C17A C18A C19A C20A 0.9(8) . . . . ?
C18A C19A C20A C21A 1.7(8) . . . . ?
C19A C20A C21A C22A -1.8(7) . . . . ?
C20A C21A C22A C17A -0.7(6) . . . . ?
C18A C17A C22A C21A 3.3(6) . . . . ?
C15A C17A C22A C21A -178.8(4) . . . . ?
C10A C9A C30A C34A 32.7(5) . . . . ?
C8A C9A C30A C34A 160.5(4) . . . . ?
C10A C9A C30A C31A -147.0(4) . . . . ?
C8A C9A C30A C31A -19.2(6) . . . . ?
C10A C9A C30A Zr1 -56.5(4) . . . . ?
C8A C9A C30A Zr1 71.3(4) . . . . ?
N1A Zr1 C30A C34A -93.6(2) . . . . ?
Cl2A Zr1 C30A C34A 173.5(2) . . . . ?
C31A Zr1 C30A C34A 114.0(4) . . . . ?
C32A Zr1 C30A C34A 77.1(3) . . . . ?
C33A Zr1 C30A C34A 37.2(2) . . . . ?
Cl1A Zr1 C30A C34A -8.0(3) . . . . ?
Cl1A Zr1 C30A C34A 89.8(3) 3_565 . . . ?
C15A Zr1 C30A C34A -99.4(2) . . . . ?
N1A Zr1 C30A C31A 152.5(3) . . . . ?
C34A Zr1 C30A C31A -114.0(4) . . . . ?
Cl2A Zr1 C30A C31A 59.6(3) . . . . ?
C32A Zr1 C30A C31A -36.9(3) . . . . ?
C33A Zr1 C30A C31A -76.8(3) . . . . ?
Cl1A Zr1 C30A C31A -122.0(2) . . . . ?
Cl1A Zr1 C30A C31A -24.2(3) 3_565 . . . ?
C15A Zr1 C30A C31A 146.6(2) . . . . ?
N1A Zr1 C30A C9A 28.2(3) . . . . ?
C34A Zr1 C30A C9A 121.8(4) . . . . ?
Cl2A Zr1 C30A C9A -64.7(3) . . . . ?
C31A Zr1 C30A C9A -124.3(5) . . . . ?
C32A Zr1 C30A C9A -161.1(4) . . . . ?
C33A Zr1 C30A C9A 158.9(4) . . . . ?
Cl1A Zr1 C30A C9A 113.7(3) . . . . ?
Cl1A Zr1 C30A C9A -148.5(3) 3_565 . . . ?
C15A Zr1 C30A C9A 22.4(4) . . . . ?
C34A C30A C31A C32A 0.7(5) . . . . ?
C9A C30A C31A C32A -179.5(4) . . . . ?
Zr1 C30A C31A C32A 66.1(3) . . . . ?
C34A C30A C31A Zr1 -65.4(3) . . . . ?
C9A C30A C31A Zr1 114.4(4) . . . . ?
N1A Zr1 C31A C32A -144.5(3) . . . . ?
C34A Zr1 C31A C32A -77.7(3) . . . . ?
Cl2A Zr1 C31A C32A 123.6(3) . . . . ?
C33A Zr1 C31A C32A -36.8(3) . . . . ?
C30A Zr1 C31A C32A -115.5(4) . . . . ?
Cl1A Zr1 C31A C32A -34.4(3) . . . . ?
Cl1A Zr1 C31A C32A 47.9(3) 3_565 . . . ?
C15A Zr1 C31A C32A -164.4(3) . . . . ?
N1A Zr1 C31A C30A -29.1(3) . . . . ?
C34A Zr1 C31A C30A 37.7(2) . . . . ?
Cl2A Zr1 C31A C30A -121.0(3) . . . . ?
C32A Zr1 C31A C30A 115.5(4) . . . . ?
C33A Zr1 C31A C30A 78.6(3) . . . . ?
Cl1A Zr1 C31A C30A 81.1(3) . . . . ?
Cl1A Zr1 C31A C30A 163.3(2) 3_565 . . . ?
C15A Zr1 C31A C30A -48.9(4) . . . . ?
C30A C31A C32A C33A 0.3(5) . . . . ?
Zr1 C31A C32A C33A 66.5(3) . . . . ?
C30A C31A C32A Zr1 -66.3(3) . . . . ?
N1A Zr1 C32A C33A -64.7(3) . . . . ?
C34A Zr1 C32A C33A -36.9(3) . . . . ?
Cl2A Zr1 C32A C33A -172.2(3) . . . . ?
C31A Zr1 C32A C33A -115.0(4) . . . . ?
C30A Zr1 C32A C33A -77.8(3) . . . . ?
Cl1A Zr1 C32A C33A 39.4(3) . . . . ?
Cl1A Zr1 C32A C33A 110.8(3) 3_565 . . . ?
C15A Zr1 C32A C33A -63.7(7) . . . . ?
N1A Zr1 C32A C31A 50.2(4) . . . . ?
C34A Zr1 C32A C31A 78.0(3) . . . . ?
Cl2A Zr1 C32A C31A -57.2(3) . . . . ?
C33A Zr1 C32A C31A 115.0(4) . . . . ?
C30A Zr1 C32A C31A 37.2(3) . . . . ?
Cl1A Zr1 C32A C31A 154.3(3) . . . . ?
Cl1A Zr1 C32A C31A -134.3(3) 3_565 . . . ?
C15A Zr1 C32A C31A 51.3(8) . . . . ?
C31A C32A C33A C34A -1.2(5) . . . . ?
Zr1 C32A C33A C34A 64.8(3) . . . . ?
C31A C32A C33A Zr1 -66.0(3) . . . . ?
N1A Zr1 C33A C32A 134.6(3) . . . . ?
C34A Zr1 C33A C32A 116.0(4) . . . . ?
Cl2A Zr1 C33A C32A 10.5(3) . . . . ?
C31A Zr1 C33A C32A 37.5(3) . . . . ?
C30A Zr1 C33A C32A 78.7(3) . . . . ?
Cl1A Zr1 C33A C32A -140.6(3) . . . . ?
Cl1A Zr1 C33A C32A -68.9(3) 3_565 . . . ?
C15A Zr1 C33A C32A 161.0(2) . . . . ?
N1A Zr1 C33A C34A 18.6(3) . . . . ?
Cl2A Zr1 C33A C34A -105.5(3) . . . . ?
C31A Zr1 C33A C34A -78.5(3) . . . . ?
C32A Zr1 C33A C34A -116.0(4) . . . . ?
C30A Zr1 C33A C34A -37.3(3) . . . . ?
Cl1A Zr1 C33A C34A 103.4(3) . . . . ?
Cl1A Zr1 C33A C34A 175.1(3) 3_565 . . . ?
C15A Zr1 C33A C34A 45.0(4) . . . . ?
C32A C33A C34A C30A 1.7(5) . . . . ?
Zr1 C33A C34A C30A 66.9(3) . . . . ?
C32A C33A C34A Zr1 -65.2(3) . . . . ?
C31A C30A C34A C33A -1.5(5) . . . . ?
C9A C30A C34A C33A 178.8(4) . . . . ?
Zr1 C30A C34A C33A -66.9(3) . . . . ?
C31A C30A C34A Zr1 65.4(3) . . . . ?
C9A C30A C34A Zr1 -114.3(4) . . . . ?
N1A Zr1 C34A C33A -163.2(3) . . . . ?
Cl2A Zr1 C34A C33A 106.3(3) . . . . ?
C31A Zr1 C34A C33A 77.1(3) . . . . ?
C32A Zr1 C34A C33A 36.3(3) . . . . ?
C30A Zr1 C34A C33A 115.0(4) . . . . ?
Cl1A Zr1 C34A C33A -72.0(3) . . . . ?
Cl1A Zr1 C34A C33A -6.2(3) 3_565 . . . ?
C15A Zr1 C34A C33A -150.3(3) . . . . ?
N1A Zr1 C34A C30A 81.8(2) . . . . ?
Cl2A Zr1 C34A C30A -8.7(3) . . . . ?
C31A Zr1 C34A C30A -38.0(2) . . . . ?
C32A Zr1 C34A C30A -78.7(3) . . . . ?
C33A Zr1 C34A C30A -115.0(4) . . . . ?
Cl1A Zr1 C34A C30A 173.0(2) . . . . ?
Cl1A Zr1 C34A C30A -121.2(2) 3_565 . . . ?
C15A Zr1 C34A C30A 94.7(2) . . . . ?
Cl2B Zr2 N1B C14B -109.4(4) . . . . ?
Cl1B Zr2 N1B C14B 141.7(4) . . . . ?
C34B Zr2 N1B C14B 29.3(4) . . . . ?
C32B Zr2 N1B C14B 12.3(5) . . . . ?
C33B Zr2 N1B C14B 42.3(4) . . . . ?
C31B Zr2 N1B C14B -17.4(4) . . . . ?
C30B Zr2 N1B C14B -4.0(4) . . . . ?
C15B Zr2 N1B C14B 176.1(5) . . . . ?
Cl2B Zr2 N1B C15B 74.5(2) . . . . ?
Cl1B Zr2 N1B C15B -34.4(3) . . . . ?
C34B Zr2 N1B C15B -146.7(3) . . . . ?
C32B Zr2 N1B C15B -163.8(2) . . . . ?
C33B Zr2 N1B C15B -133.7(2) . . . . ?
C31B Zr2 N1B C15B 166.5(2) . . . . ?
C30B Zr2 N1B C15B 179.9(3) . . . . ?
C10B Fe2 C1B C5B 114.2(3) . . . . ?
C11B Fe2 C1B C5B 155.3(2) . . . . ?
C12B Fe2 C1B C5B 179.0(3) . . . . ?
C2B Fe2 C1B C5B -117.7(4) . . . . ?
C4B Fe2 C1B C5B -37.6(3) . . . . ?
C13B Fe2 C1B C5B 66.7(7) . . . . ?
C3B Fe2 C1B C5B -80.8(3) . . . . ?
C14B Fe2 C1B C5B 77.5(3) . . . . ?
C10B Fe2 C1B C2B -128.1(3) . . . . ?
C11B Fe2 C1B C2B -87.0(3) . . . . ?
C5B Fe2 C1B C2B 117.7(4) . . . . ?
C12B Fe2 C1B C2B -63.3(4) . . . . ?
C4B Fe2 C1B C2B 80.1(3) . . . . ?
C13B Fe2 C1B C2B -175.7(5) . . . . ?
C3B Fe2 C1B C2B 36.9(3) . . . . ?
C14B Fe2 C1B C2B -164.8(2) . . . . ?
C10B Fe2 C1B C6B -5.7(4) . . . . ?
C11B Fe2 C1B C6B 35.4(4) . . . . ?
C5B Fe2 C1B C6B -119.9(5) . . . . ?
C12B Fe2 C1B C6B 59.1(5) . . . . ?
C2B Fe2 C1B C6B 122.4(5) . . . . ?
C4B Fe2 C1B C6B -157.5(4) . . . . ?
C13B Fe2 C1B C6B -53.3(8) . . . . ?
C3B Fe2 C1B C6B 159.3(4) . . . . ?
C14B Fe2 C1B C6B -42.5(4) . . . . ?
C5B C1B C2B C3B 1.2(5) . . . . ?
C6B C1B C2B C3B -175.4(4) . . . . ?
Fe2 C1B C2B C3B -59.5(3) . . . . ?
C5B C1B C2B Fe2 60.7(3) . . . . ?
C6B C1B C2B Fe2 -116.0(4) . . . . ?
C1B Fe2 C2B C3B 119.8(4) . . . . ?
C10B Fe2 C2B C3B -174.8(3) . . . . ?
C11B Fe2 C2B C3B -132.8(3) . . . . ?
C5B Fe2 C2B C3B 81.1(3) . . . . ?
C12B Fe2 C2B C3B -91.7(3) . . . . ?
C4B Fe2 C2B C3B 37.1(3) . . . . ?
C13B Fe2 C2B C3B -63.5(5) . . . . ?
C14B Fe2 C2B C3B 160.3(4) . . . . ?
C10B Fe2 C2B C1B 65.4(3) . . . . ?
C11B Fe2 C2B C1B 107.4(3) . . . . ?
C5B Fe2 C2B C1B -38.7(3) . . . . ?
C12B Fe2 C2B C1B 148.5(3) . . . . ?
C4B Fe2 C2B C1B -82.7(3) . . . . ?
C13B Fe2 C2B C1B 176.8(4) . . . . ?
C3B Fe2 C2B C1B -119.8(4) . . . . ?
C14B Fe2 C2B C1B 40.5(6) . . . . ?
C1B C2B C3B C4B -0.8(5) . . . . ?
Fe2 C2B C3B C4B -58.6(3) . . . . ?
C1B C2B C3B Fe2 57.8(3) . . . . ?
C1B Fe2 C3B C2B -38.0(3) . . . . ?
C10B Fe2 C3B C2B 13.7(7) . . . . ?
C11B Fe2 C3B C2B 64.5(3) . . . . ?
C5B Fe2 C3B C2B -82.3(3) . . . . ?
C12B Fe2 C3B C2B 109.0(3) . . . . ?
C4B Fe2 C3B C2B -120.0(4) . . . . ?
C13B Fe2 C3B C2B 153.6(3) . . . . ?
C14B Fe2 C3B C2B -162.5(4) . . . . ?
C1B Fe2 C3B C4B 82.0(3) . . . . ?
C10B Fe2 C3B C4B 133.7(5) . . . . ?
C11B Fe2 C3B C4B -175.5(3) . . . . ?
C5B Fe2 C3B C4B 37.7(3) . . . . ?
C12B Fe2 C3B C4B -131.0(3) . . . . ?
C2B Fe2 C3B C4B 120.0(4) . . . . ?
C13B Fe2 C3B C4B -86.4(3) . . . . ?
C14B Fe2 C3B C4B -42.5(6) . . . . ?
C2B C3B C4B C5B 0.0(5) . . . . ?
Fe2 C3B C4B C5B -58.5(3) . . . . ?
C2B C3B C4B Fe2 58.5(3) . . . . ?
C1B Fe2 C4B C3B -81.7(3) . . . . ?
C10B Fe2 C4B C3B -151.7(3) . . . . ?
C11B Fe2 C4B C3B 17.1(10) . . . . ?
C5B Fe2 C4B C3B -119.6(4) . . . . ?
C12B Fe2 C4B C3B 73.5(4) . . . . ?
C2B Fe2 C4B C3B -37.1(3) . . . . ?
C13B Fe2 C4B C3B 117.1(3) . . . . ?
C14B Fe2 C4B C3B 162.5(3) . . . . ?
C1B Fe2 C4B C5B 37.8(3) . . . . ?
C10B Fe2 C4B C5B -32.1(5) . . . . ?
C11B Fe2 C4B C5B 136.7(9) . . . . ?
C12B Fe2 C4B C5B -166.9(3) . . . . ?
C2B Fe2 C4B C5B 82.5(3) . . . . ?
C13B Fe2 C4B C5B -123.4(3) . . . . ?
C3B Fe2 C4B C5B 119.6(4) . . . . ?
C14B Fe2 C4B C5B -78.0(3) . . . . ?
C2B C1B C5B C4B -1.2(5) . . . . ?
C6B C1B C5B C4B 175.5(4) . . . . ?
Fe2 C1B C5B C4B 59.8(3) . . . . ?
C2B C1B C5B Fe2 -61.1(3) . . . . ?
C6B C1B C5B Fe2 115.7(4) . . . . ?
C3B C4B C5B C1B 0.8(5) . . . . ?
Fe2 C4B C5B C1B -58.8(3) . . . . ?
C3B C4B C5B Fe2 59.5(3) . . . . ?
C10B Fe2 C5B C1B -77.2(3) . . . . ?
C11B Fe2 C5B C1B -45.3(4) . . . . ?
C12B Fe2 C5B C1B -177.3(9) . . . . ?
C2B Fe2 C5B C1B 38.9(3) . . . . ?
C4B Fe2 C5B C1B 119.4(4) . . . . ?
C13B Fe2 C5B C1B -158.8(2) . . . . ?
C3B Fe2 C5B C1B 82.2(3) . . . . ?
C14B Fe2 C5B C1B -120.7(3) . . . . ?
C1B Fe2 C5B C4B -119.4(4) . . . . ?
C10B Fe2 C5B C4B 163.4(3) . . . . ?
C11B Fe2 C5B C4B -164.7(3) . . . . ?
C12B Fe2 C5B C4B 63.3(10) . . . . ?
C2B Fe2 C5B C4B -80.5(3) . . . . ?
C13B Fe2 C5B C4B 81.8(3) . . . . ?
C3B Fe2 C5B C4B -37.2(3) . . . . ?
C14B Fe2 C5B C4B 119.9(3) . . . . ?
C5B C1B C6B C7B -176.9(4) . . . . ?
C2B C1B C6B C7B -0.8(7) . . . . ?
Fe2 C1B C6B C7B -89.8(5) . . . . ?
C5B C1B C6B C8B -48.9(6) . . . . ?
C2B C1B C6B C8B 127.2(5) . . . . ?
Fe2 C1B C6B C8B 38.2(6) . . . . ?
C1B C6B C8B C9B -66.5(6) . . . . ?
C7B C6B C8B C9B 60.9(6) . . . . ?
C6B C8B C9B C10B 53.3(6) . . . . ?
C6B C8B C9B C30B 178.5(4) . . . . ?
C30B C9B C10B C11B 133.3(4) . . . . ?
C8B C9B C10B C11B -101.4(5) . . . . ?
C30B C9B C10B C14B -46.9(6) . . . . ?
C8B C9B C10B C14B 78.4(5) . . . . ?
C30B C9B C10B Fe2 -138.6(3) . . . . ?
C8B C9B C10B Fe2 -13.3(5) . . . . ?
C1B Fe2 C10B C11B 114.0(3) . . . . ?
C5B Fe2 C10B C11B 154.4(3) . . . . ?
C12B Fe2 C10B C11B -36.6(3) . . . . ?
C2B Fe2 C10B C11B 76.5(3) . . . . ?
C4B Fe2 C10B C11B 176.5(3) . . . . ?
C13B Fe2 C10B C11B -79.8(3) . . . . ?
C3B Fe2 C10B C11B 66.2(6) . . . . ?
C14B Fe2 C10B C11B -116.0(3) . . . . ?
C1B Fe2 C10B C14B -130.0(2) . . . . ?
C11B Fe2 C10B C14B 116.0(3) . . . . ?
C5B Fe2 C10B C14B -89.6(3) . . . . ?
C12B Fe2 C10B C14B 79.3(3) . . . . ?
C2B Fe2 C10B C14B -167.5(2) . . . . ?
C4B Fe2 C10B C14B -67.5(4) . . . . ?
C13B Fe2 C10B C14B 36.2(2) . . . . ?
C3B Fe2 C10B C14B -177.8(5) . . . . ?
C1B Fe2 C10B C9B -7.1(4) . . . . ?
C11B Fe2 C10B C9B -121.1(4) . . . . ?
C5B Fe2 C10B C9B 33.4(4) . . . . ?
C12B Fe2 C10B C9B -157.7(4) . . . . ?
C2B Fe2 C10B C9B -44.6(4) . . . . ?
C4B Fe2 C10B C9B 55.4(5) . . . . ?
C13B Fe2 C10B C9B 159.1(4) . . . . ?
C3B Fe2 C10B C9B -54.9(7) . . . . ?
C14B Fe2 C10B C9B 122.9(4) . . . . ?
C14B C10B C11B C12B -3.9(5) . . . . ?
C9B C10B C11B C12B 176.0(4) . . . . ?
Fe2 C10B C11B C12B 58.9(3) . . . . ?
C14B C10B C11B Fe2 -62.8(3) . . . . ?
C9B C10B C11B Fe2 117.0(4) . . . . ?
C1B Fe2 C11B C12B 161.7(2) . . . . ?
C10B Fe2 C11B C12B -120.7(4) . . . . ?
C5B Fe2 C11B C12B -167.9(3) . . . . ?
C2B Fe2 C11B C12B 118.7(3) . . . . ?
C4B Fe2 C11B C12B 67.7(10) . . . . ?
C13B Fe2 C11B C12B -37.3(2) . . . . ?
C3B Fe2 C11B C12B 81.7(3) . . . . ?
C14B Fe2 C11B C12B -81.0(3) . . . . ?
C1B Fe2 C11B C10B -77.6(3) . . . . ?
C5B Fe2 C11B C10B -47.3(4) . . . . ?
C12B Fe2 C11B C10B 120.7(4) . . . . ?
C2B Fe2 C11B C10B -120.7(3) . . . . ?
C4B Fe2 C11B C10B -171.6(8) . . . . ?
C13B Fe2 C11B C10B 83.4(3) . . . . ?
C3B Fe2 C11B C10B -157.7(2) . . . . ?
C14B Fe2 C11B C10B 39.7(2) . . . . ?
C10B C11B C12B C13B 1.7(5) . . . . ?
Fe2 C11B C12B C13B 59.7(3) . . . . ?
C10B C11B C12B Fe2 -58.0(3) . . . . ?
C1B Fe2 C12B C11B -34.8(4) . . . . ?
C10B Fe2 C12B C11B 37.6(2) . . . . ?
C5B Fe2 C12B C11B 141.7(9) . . . . ?
C2B Fe2 C12B C11B -77.6(3) . . . . ?
C4B Fe2 C12B C11B -164.5(3) . . . . ?
C13B Fe2 C12B C11B 119.6(3) . . . . ?
C3B Fe2 C12B C11B -122.2(3) . . . . ?
C14B Fe2 C12B C11B 82.0(3) . . . . ?
C1B Fe2 C12B C13B -154.4(3) . . . . ?
C10B Fe2 C12B C13B -82.0(2) . . . . ?
C11B Fe2 C12B C13B -119.6(3) . . . . ?
C5B Fe2 C12B C13B 22.1(10) . . . . ?
C2B Fe2 C12B C13B 162.8(2) . . . . ?
C4B Fe2 C12B C13B 75.9(3) . . . . ?
C3B Fe2 C12B C13B 118.2(3) . . . . ?
C14B Fe2 C12B C13B -37.6(2) . . . . ?
C11B C12B C13B C14B 1.2(5) . . . . ?
Fe2 C12B C13B C14B 60.1(3) . . . . ?
C11B C12B C13B Fe2 -58.8(3) . . . . ?
C1B Fe2 C13B C12B 133.4(6) . . . . ?
C10B Fe2 C13B C12B 82.3(3) . . . . ?
C11B Fe2 C13B C12B 37.5(2) . . . . ?
C5B Fe2 C13B C12B -174.9(3) . . . . ?
C2B Fe2 C13B C12B -39.5(5) . . . . ?
C4B Fe2 C13B C12B -129.7(3) . . . . ?
C3B Fe2 C13B C12B -84.7(3) . . . . ?
C14B Fe2 C13B C12B 119.3(3) . . . . ?
C1B Fe2 C13B C14B 14.1(7) . . . . ?
C10B Fe2 C13B C14B -36.9(2) . . . . ?
C11B Fe2 C13B C14B -81.7(2) . . . . ?
C5B Fe2 C13B C14B 65.9(3) . . . . ?
C12B Fe2 C13B C14B -119.3(3) . . . . ?
C2B Fe2 C13B C14B -158.8(4) . . . . ?
C4B Fe2 C13B C14B 111.1(3) . . . . ?
C3B Fe2 C13B C14B 156.0(2) . . . . ?
C15B N1B C14B C13B 17.1(6) . . . . ?
Zr2 N1B C14B C13B -158.5(3) . . . . ?
C15B N1B C14B C10B -166.1(4) . . . . ?
Zr2 N1B C14B C10B 18.2(6) . . . . ?
C15B N1B C14B Fe2 -78.6(5) . . . . ?
Zr2 N1B C14B Fe2 105.8(4) . . . . ?
C12B C13B C14B N1B 173.5(4) . . . . ?
Fe2 C13B C14B N1B -127.3(4) . . . . ?
C12B C13B C14B C10B -3.6(5) . . . . ?
Fe2 C13B C14B C10B 55.5(3) . . . . ?
C12B C13B C14B Fe2 -59.2(3) . . . . ?
C11B C10B C14B N1B -172.8(4) . . . . ?
C9B C10B C14B N1B 7.4(6) . . . . ?
Fe2 C10B C14B N1B 125.9(4) . . . . ?
C11B C10B C14B C13B 4.6(4) . . . . ?
C9B C10B C14B C13B -175.2(4) . . . . ?
Fe2 C10B C14B C13B -56.7(3) . . . . ?
C11B C10B C14B Fe2 61.3(3) . . . . ?
C9B C10B C14B Fe2 -118.5(4) . . . . ?
C1B Fe2 C14B N1B -51.2(4) . . . . ?
C10B Fe2 C14B N1B -114.7(4) . . . . ?
C11B Fe2 C14B N1B -154.8(4) . . . . ?
C5B Fe2 C14B N1B -9.2(4) . . . . ?
C12B Fe2 C14B N1B 161.3(4) . . . . ?
C2B Fe2 C14B N1B -81.7(6) . . . . ?
C4B Fe2 C14B N1B 32.6(4) . . . . ?
C13B Fe2 C14B N1B 123.8(5) . . . . ?
C3B Fe2 C14B N1B 63.4(6) . . . . ?
C1B Fe2 C14B C13B -175.0(3) . . . . ?
C10B Fe2 C14B C13B 121.4(3) . . . . ?
C11B Fe2 C14B C13B 81.4(3) . . . . ?
C5B Fe2 C14B C13B -133.0(3) . . . . ?
C12B Fe2 C14B C13B 37.5(3) . . . . ?
C2B Fe2 C14B C13B 154.4(5) . . . . ?
C4B Fe2 C14B C13B -91.3(3) . . . . ?
C3B Fe2 C14B C13B -60.4(5) . . . . ?
C1B Fe2 C14B C10B 63.6(3) . . . . ?
C11B Fe2 C14B C10B -40.0(2) . . . . ?
C5B Fe2 C14B C10B 105.6(2) . . . . ?
C12B Fe2 C14B C10B -83.9(3) . . . . ?
C2B Fe2 C14B C10B 33.0(6) . . . . ?
C4B Fe2 C14B C10B 147.3(3) . . . . ?
C13B Fe2 C14B C10B -121.4(3) . . . . ?
C3B Fe2 C14B C10B 178.1(4) . . . . ?
C14B N1B C15B C16B 70.1(5) . . . . ?
Zr2 N1B C15B C16B -113.0(3) . . . . ?
C14B N1B C15B C17B -62.5(5) . . . . ?
Zr2 N1B C15B C17B 114.4(3) . . . . ?
C14B N1B C15B Zr2 -176.9(4) . . . . ?
Cl2B Zr2 C15B N1B -110.2(2) . . . . ?
Cl1B Zr2 C15B N1B 149.2(2) . . . . ?
C34B Zr2 C15B N1B 34.9(3) . . . . ?
C32B Zr2 C15B N1B 41.4(6) . . . . ?
C33B Zr2 C15B N1B 62.4(3) . . . . ?
C31B Zr2 C15B N1B -20.5(4) . . . . ?
C30B Zr2 C15B N1B -0.1(3) . . . . ?
N1B Zr2 C15B C16B 91.4(4) . . . . ?
Cl2B Zr2 C15B C16B -18.8(3) . . . . ?
Cl1B Zr2 C15B C16B -119.4(3) . . . . ?
C34B Zr2 C15B C16B 126.3(3) . . . . ?
C32B Zr2 C15B C16B 132.9(5) . . . . ?
C33B Zr2 C15B C16B 153.8(3) . . . . ?
C31B Zr2 C15B C16B 71.0(4) . . . . ?
C30B Zr2 C15B C16B 91.3(3) . . . . ?
N1B Zr2 C15B C17B -90.2(4) . . . . ?
Cl2B Zr2 C15B C17B 159.7(3) . . . . ?
Cl1B Zr2 C15B C17B 59.0(3) . . . . ?
C34B Zr2 C15B C17B -55.3(3) . . . . ?
C32B Zr2 C15B C17B -48.7(6) . . . . ?
C33B Zr2 C15B C17B -27.7(4) . . . . ?
C31B Zr2 C15B C17B -110.6(3) . . . . ?
C30B Zr2 C15B C17B -90.3(3) . . . . ?
N1B C15B C17B C18B 140.9(4) . . . . ?
C16B C15B C17B C18B 9.0(6) . . . . ?
Zr2 C15B C17B C18B -169.5(3) . . . . ?
N1B C15B C17B C22B -38.4(5) . . . . ?
C16B C15B C17B C22B -170.3(4) . . . . ?
Zr2 C15B C17B C22B 11.2(5) . . . . ?
C22B C17B C18B C19B 0.0(7) . . . . ?
C15B C17B C18B C19B -179.3(5) . . . . ?
C17B C18B C19B C20B -0.6(9) . . . . ?
C18B C19B C20B C21B 1.0(9) . . . . ?
C19B C20B C21B C22B -0.8(9) . . . . ?
C20B C21B C22B C17B 0.2(8) . . . . ?
C18B C17B C22B C21B 0.2(7) . . . . ?
C15B C17B C22B C21B 179.5(4) . . . . ?
C10B C9B C30B C34B -30.2(6) . . . . ?
C8B C9B C30B C34B -158.8(4) . . . . ?
C10B C9B C30B C31B 146.0(4) . . . . ?
C8B C9B C30B C31B 17.3(6) . . . . ?
C10B C9B C30B Zr2 57.7(4) . . . . ?
C8B C9B C30B Zr2 -71.0(4) . . . . ?
N1B Zr2 C30B C34B 88.6(2) . . . . ?
Cl2B Zr2 C30B C34B -169.5(2) . . . . ?
Cl1B Zr2 C30B C34B -32.8(3) . . . . ?
C32B Zr2 C30B C34B -77.3(3) . . . . ?
C33B Zr2 C30B C34B -36.9(2) . . . . ?
C31B Zr2 C30B C34B -114.5(3) . . . . ?
C15B Zr2 C30B C34B 88.6(2) . . . . ?
N1B Zr2 C30B C31B -157.0(3) . . . . ?
Cl2B Zr2 C30B C31B -55.1(2) . . . . ?
Cl1B Zr2 C30B C31B 81.6(3) . . . . ?
C34B Zr2 C30B C31B 114.5(3) . . . . ?
C32B Zr2 C30B C31B 37.1(2) . . . . ?
C33B Zr2 C30B C31B 77.6(3) . . . . ?
C15B Zr2 C30B C31B -156.9(2) . . . . ?
N1B Zr2 C30B C9B -34.0(3) . . . . ?
Cl2B Zr2 C30B C9B 67.9(3) . . . . ?
Cl1B Zr2 C30B C9B -155.4(2) . . . . ?
C34B Zr2 C30B C9B -122.6(4) . . . . ?
C32B Zr2 C30B C9B 160.1(4) . . . . ?
C33B Zr2 C30B C9B -159.5(4) . . . . ?
C31B Zr2 C30B C9B 122.9(4) . . . . ?
C15B Zr2 C30B C9B -34.0(3) . . . . ?
C34B C30B C31B C32B -0.7(5) . . . . ?
C9B C30B C31B C32B -177.5(4) . . . . ?
Zr2 C30B C31B C32B -65.9(3) . . . . ?
C34B C30B C31B Zr2 65.2(3) . . . . ?
C9B C30B C31B Zr2 -111.6(4) . . . . ?
N1B Zr2 C31B C32B 139.9(3) . . . . ?
Cl2B Zr2 C31B C32B -116.7(3) . . . . ?
Cl1B Zr2 C31B C32B -15.7(3) . . . . ?
C34B Zr2 C31B C32B 77.7(3) . . . . ?
C33B Zr2 C31B C32B 36.9(3) . . . . ?
C30B Zr2 C31B C32B 115.1(4) . . . . ?
C15B Zr2 C31B C32B 151.0(3) . . . . ?
N1B Zr2 C31B C30B 24.8(3) . . . . ?
Cl2B Zr2 C31B C30B 128.2(2) . . . . ?
Cl1B Zr2 C31B C30B -130.8(2) . . . . ?
C34B Zr2 C31B C30B -37.5(2) . . . . ?
C32B Zr2 C31B C30B -115.1(4) . . . . ?
C33B Zr2 C31B C30B -78.2(3) . . . . ?
C15B Zr2 C31B C30B 35.9(4) . . . . ?
C30B C31B C32B C33B 0.4(5) . . . . ?
Zr2 C31B C32B C33B -66.0(3) . . . . ?
C30B C31B C32B Zr2 66.4(3) . . . . ?
N1B Zr2 C32B C33B 58.2(3) . . . . ?
Cl2B Zr2 C32B C33B -179.2(2) . . . . ?
Cl1B Zr2 C32B C33B -76.9(3) . . . . ?
C34B Zr2 C32B C33B 37.4(2) . . . . ?
C31B Zr2 C32B C33B 115.4(4) . . . . ?
C30B Zr2 C32B C33B 78.1(3) . . . . ?
C15B Zr2 C32B C33B 29.7(6) . . . . ?
N1B Zr2 C32B C31B -57.1(3) . . . . ?
Cl2B Zr2 C32B C31B 65.4(3) . . . . ?
Cl1B Zr2 C32B C31B 167.7(2) . . . . ?
C34B Zr2 C32B C31B -78.0(3) . . . . ?
C33B Zr2 C32B C31B -115.4(4) . . . . ?
C30B Zr2 C32B C31B -37.2(2) . . . . ?
C15B Zr2 C32B C31B -85.6(5) . . . . ?
C31B C32B C33B C34B 0.2(5) . . . . ?
Zr2 C32B C33B C34B -65.8(3) . . . . ?
C31B C32B C33B Zr2 66.0(3) . . . . ?
N1B Zr2 C33B C32B -139.1(3) . . . . ?
Cl2B Zr2 C33B C32B 1.1(3) . . . . ?
Cl1B Zr2 C33B C32B 104.5(2) . . . . ?
C34B Zr2 C33B C32B -114.9(4) . . . . ?
C31B Zr2 C33B C32B -37.1(2) . . . . ?
C30B Zr2 C33B C32B -78.0(3) . . . . ?
C15B Zr2 C33B C32B -168.6(2) . . . . ?
N1B Zr2 C33B C34B -24.2(3) . . . . ?
Cl2B Zr2 C33B C34B 116.0(2) . . . . ?
Cl1B Zr2 C33B C34B -140.7(3) . . . . ?
C32B Zr2 C33B C34B 114.9(4) . . . . ?
C31B Zr2 C33B C34B 77.7(3) . . . . ?
C30B Zr2 C33B C34B 36.9(2) . . . . ?
C15B Zr2 C33B C34B -53.7(3) . . . . ?
C32B C33B C34B C30B -0.6(5) . . . . ?
Zr2 C33B C34B C30B -66.6(3) . . . . ?
C32B C33B C34B Zr2 65.9(3) . . . . ?
C31B C30B C34B C33B 0.9(5) . . . . ?
C9B C30B C34B C33B 177.6(4) . . . . ?
Zr2 C30B C34B C33B 66.2(3) . . . . ?
C31B C30B C34B Zr2 -65.3(3) . . . . ?
C9B C30B C34B Zr2 111.5(4) . . . . ?
N1B Zr2 C34B C33B 157.6(3) . . . . ?
Cl2B Zr2 C34B C33B -100.2(3) . . . . ?
Cl1B Zr2 C34B C33B 43.7(3) . . . . ?
C32B Zr2 C34B C33B -37.2(3) . . . . ?
C31B Zr2 C34B C33B -78.0(3) . . . . ?
C30B Zr2 C34B C33B -115.6(4) . . . . ?
C15B Zr2 C34B C33B 140.4(3) . . . . ?
N1B Zr2 C34B C30B -86.8(2) . . . . ?
Cl2B Zr2 C34B C30B 15.4(3) . . . . ?
Cl1B Zr2 C34B C30B 159.3(2) . . . . ?
C32B Zr2 C34B C30B 78.5(3) . . . . ?
C33B Zr2 C34B C30B 115.6(4) . . . . ?
C31B Zr2 C34B C30B 37.6(2) . . . . ?
C15B Zr2 C34B C30B -104.0(2) . . . . ?
